data_4026726
loop_
_publ_author_name
'Kimio Hirano'
'Yusuke Inaba'
'Kiyosei Takasu'
'Shinya Oishi'
'Yoshiji Takemoto'
'Nobutaka Fujii'
'Hiroaki Ohno'

_publ_section_title
;
 Gold(I)-Catalyzed Polycyclizations of Polyenyne-Type Anilines Based on
 Hydroamination and Consecutive Hydroarylation Cascade
;
_journal_name_full 'Journal of Organic Chemistry'
_journal_page_first 9068
_journal_page_last 9080
_journal_paper_doi 10.1021/jo2018119
_journal_volume 76
_journal_year 2011
_chemical_formula_moiety 'C71 H51 N O2 S '
_chemical_formula_sum 'C71 H51 N O2 S'
_chemical_formula_weight 982.25
_space_group_IT_number 2
_symmetry_cell_setting triclinic
_symmetry_Int_Tables_number 2
_symmetry_space_group_name_Hall '-P 1'
_symmetry_space_group_name_H-M 'P -1'
_cell_angle_alpha 68.098(2)
_cell_angle_beta 74.096(2)
_cell_angle_gamma 84.160(2)
_cell_formula_units_Z 2
_cell_length_a 10.4988(9)
_cell_length_b 14.453(1)
_cell_length_c 18.836(2)
_cell_measurement_reflns_used 14039
_cell_measurement_temperature 93.1
_cell_measurement_theta_max 27.4
_cell_measurement_theta_min 3.0
_cell_volume 2550.4(4)
_computing_cell_refinement PROCESS-AUTO
_computing_data_collection PROCESS-AUTO
_computing_data_reduction CrystalStructure
_computing_publication_material 'CrystalStructure Ver. 3.5.1'
_computing_structure_refinement CRYSTALS
_computing_structure_solution SIR92
_diffrn_detector_area_resol_mean 10.00
_diffrn_measured_fraction_theta_full 0.9901
_diffrn_measured_fraction_theta_max 0.9901
_diffrn_measurement_device_type 'Rigaku RAXIS-RAPID'
_diffrn_measurement_method \w
_diffrn_radiation_type 'Mo K\a'
_diffrn_radiation_wavelength 0.7107
_diffrn_reflns_av_R_equivalents 0.134
_diffrn_reflns_limit_h_max 13
_diffrn_reflns_limit_h_min -13
_diffrn_reflns_limit_k_max 18
_diffrn_reflns_limit_k_min -18
_diffrn_reflns_limit_l_max 24
_diffrn_reflns_limit_l_min -24
_diffrn_reflns_number 50570
_diffrn_reflns_theta_full 27.46
_diffrn_reflns_theta_max 27.46
_exptl_absorpt_coefficient_mu 0.115
_exptl_absorpt_correction_type none
_exptl_crystal_colour colorless
_exptl_crystal_density_diffrn 1.279
_exptl_crystal_description platelet
_exptl_crystal_F_000 1032.00
_exptl_crystal_size_max 0.50
_exptl_crystal_size_mid 0.40
_exptl_crystal_size_min 0.25
_refine_diff_density_max 0.37
_refine_diff_density_min -0.39
_refine_ls_extinction_coef 216(96)
_refine_ls_extinction_method 'Larson (1970) Crystallographic Computing eq. 22'
_refine_ls_goodness_of_fit_ref 1.766
_refine_ls_hydrogen_treatment refall
_refine_ls_number_parameters 728
_refine_ls_number_reflns 5569
_refine_ls_R_factor_gt 0.0730
_refine_ls_shift/su_max 0.0000
_refine_ls_structure_factor_coef F
_refine_ls_weighting_details 'w = 1/\s^2^(Fo)'
_refine_ls_weighting_scheme sigma
_refine_ls_wR_factor_ref 0.0880
_reflns_number_gt 5569
_reflns_number_total 11576
_reflns_threshold_expression F^2^>2.0\s(F^2^)
_cod_data_source_file jo2018119_si_002.cif
_cod_data_source_block '_inaba101129'
_cod_original_cell_volume 2550.3(4)
_cod_original_sg_symbol_H-M 'P -1 '
_cod_original_formula_sum 'C71 H51 N O2 S '
_cod_database_code 4026726

loop_
_symmetry_equiv_pos_as_xyz
x,y,z
-x,-y,-z

loop_
_atom_site_label
_atom_site_type_symbol
_atom_site_fract_x
_atom_site_fract_y
_atom_site_fract_z
_atom_site_U_iso_or_equiv
_atom_site_adp_type
_atom_site_occupancy
_atom_site_symmetry_multiplicity
_atom_site_calc_flag
S(1) S 0.0818(1) 0.13846(8) 0.08149(7) 0.0371(4) Uani 1.00 1 d
O(1) O 0.2140(3) 0.1014(2) 0.0642(2) 0.043(1) Uani 1.00 1 d
O(39) O 0.0002(3) 0.1041(2) 0.1606(2) 0.050(1) Uani 1.00 1 d
N(1) N 0.0946(3) 0.2647(2) 0.0547(2) 0.029(1) Uani 1.00 1 d
C(1) C 0.4326(6) 0.0624(4) 0.8346(3) 0.063(2) Uani 1.00 1 d
C(8) C 0.1581(4) 0.5544(3) -0.2856(2) 0.024(1) Uani 1.00 1 d
C(9) C 0.0923(4) 0.4819(3) -0.2124(2) 0.025(1) Uani 1.00 1 d
C(11) C 0.5003(4) 0.6018(3) -0.4207(2) 0.023(1) Uani 1.00 1 d
C(12) C 0.3060(4) 0.4233(3) -0.1807(2) 0.024(1) Uani 1.00 1 d
C(13) C 0.5376(4) 0.4967(3) -0.3908(2) 0.024(1) Uani 1.00 1 d
C(14) C 0.3698(4) 0.4752(3) -0.2645(2) 0.024(1) Uani 1.00 1 d
C(15) C 0.1667(4) 0.4300(3) -0.1547(2) 0.024(1) Uani 1.00 1 d
C(16) C 0.5784(4) 0.6748(3) -0.4918(2) 0.026(1) Uani 1.00 1 d
C(17) C 0.5324(4) 0.7720(3) -0.5161(2) 0.032(1) Uani 1.00 1 d
C(18) C 0.5283(4) 0.3392(3) -0.2800(2) 0.029(1) Uani 1.00 1 d
C(20) C 0.3836(4) 0.3767(3) -0.1229(2) 0.024(1) Uani 1.00 1 d
C(21) C -0.0039(5) 0.1284(3) 0.0165(2) 0.031(1) Uani 1.00 1 d
C(22) C 0.5867(5) 0.3600(3) -0.0826(3) 0.034(1) Uani 1.00 1 d
C(23) C -0.0277(4) 0.3872(3) -0.0209(2) 0.025(1) Uani 1.00 1 d
C(24) C 0.4860(4) 0.4394(3) -0.3099(2) 0.023(1) Uani 1.00 1 d
C(26) C 0.1044(4) 0.3803(3) -0.0719(2) 0.025(1) Uani 1.00 1 d
C(28) C 0.3471(4) 0.7366(3) -0.3987(2) 0.027(1) Uani 1.00 1 d
C(29) C 0.0864(4) 0.6060(3) -0.3414(2) 0.029(1) Uani 1.00 1 d
C(30) C 0.3192(4) 0.3154(3) -0.0448(2) 0.025(1) Uani 1.00 1 d
C(33) C -0.0399(4) 0.4581(3) -0.2020(2) 0.030(1) Uani 1.00 1 d
C(34) C -0.0466(4) 0.5847(3) -0.3265(3) 0.032(1) Uani 1.00 1 d
C(35) C -0.1342(4) 0.4523(3) -0.0305(3) 0.031(1) Uani 1.00 1 d
C(36) C 0.6228(4) 0.4487(3) -0.4396(2) 0.030(1) Uani 1.00 1 d
C(37) C -0.0310(4) 0.3167(3) 0.0543(2) 0.030(1) Uani 1.00 1 d
C(38) C 0.3825(4) 0.6317(3) -0.3779(2) 0.025(1) Uani 1.00 1 d
C(39) C 0.5254(4) 0.2961(3) -0.0059(3) 0.034(1) Uani 1.00 1 d
C(40) C 0.5193(4) 0.3980(3) -0.1392(2) 0.028(1) Uani 1.00 1 d
C(41) C 0.6612(4) 0.3514(3) -0.4089(3) 0.033(1) Uani 1.00 1 d
C(42) C 0.3030(4) 0.5569(3) -0.3075(2) 0.026(1) Uani 1.00 1 d
C(43) C 0.4205(4) 0.8065(3) -0.4700(2) 0.031(1) Uani 1.00 1 d
C(44) C 0.1769(4) 0.3141(3) -0.0242(2) 0.025(1) Uani 1.00 1 d
C(45) C 0.3906(4) 0.9097(3) -0.4912(3) 0.034(1) Uani 1.00 1 d
C(46) C 0.6149(4) 0.2981(3) -0.3287(3) 0.034(1) Uani 1.00 1 d
C(47) C 0.3939(5) 0.2744(3) 0.0123(2) 0.030(1) Uani 1.00 1 d
C(48) C -0.1088(4) 0.5079(3) -0.2576(2) 0.029(1) Uani 1.00 1 d
C(49) C 0.5076(5) -0.0240(4) 0.8415(3) 0.058(2) Uani 1.00 1 d
C(50) C 0.7097(4) 0.6552(3) -0.5382(2) 0.028(1) Uani 1.00 1 d
C(51) C 0.3492(6) 0.3377(4) 0.2036(3) 0.053(2) Uani 1.00 1 d
C(52) C -0.1386(4) 0.3034(3) 0.1194(3) 0.037(1) Uani 1.00 1 d
C(53) C 0.9407(5) 0.6182(3) -0.5475(3) 0.047(2) Uani 1.00 1 d
C(54) C 0.9864(5) 0.0779(3) 0.6780(3) 0.041(2) Uani 1.00 1 d
C(55) C 0.4972(6) -0.0805(4) 0.7962(3) 0.061(2) Uani 1.00 1 d
C(56) C 0.3388(7) 0.2298(5) 0.3353(4) 0.067(2) Uani 1.00 1 d
C(57) C -0.1414(5) 0.1194(3) 0.0405(3) 0.039(1) Uani 1.00 1 d
C(58) C -0.1420(5) 0.1419(3) -0.0929(3) 0.041(2) Uani 1.00 1 d
C(59) C -0.2427(4) 0.4402(3) 0.0342(3) 0.038(1) Uani 1.00 1 d
C(60) C 0.3413(6) 0.0364(6) 0.7418(3) 0.079(2) Uani 1.00 1 d
C(61) C 0.3968(5) 0.3084(4) 0.2686(4) 0.056(2) Uani 1.00 1 d
C(62) C 0.4137(7) -0.0530(5) 0.7491(3) 0.074(2) Uani 1.00 1 d
C(63) C 0.2937(5) 0.9422(3) -0.4418(3) 0.041(1) Uani 1.00 1 d
C(64) C 0.2222(4) 0.8753(3) -0.3690(3) 0.036(1) Uani 1.00 1 d
C(65) C 1.0110(6) 0.1599(3) 0.5377(3) 0.048(2) Uani 1.00 1 d
C(66) C -0.0052(5) 0.1460(3) -0.1139(3) 0.043(2) Uani 1.00 1 d
C(67) C 0.2314(7) 0.1806(4) 0.3354(4) 0.068(2) Uani 1.00 1 d
C(68) C -0.2448(5) 0.3669(4) 0.1077(3) 0.042(2) Uani 1.00 1 d
C(69) C 0.8572(6) 0.0526(3) 0.6866(3) 0.054(2) Uani 1.00 1 d
C(70) C 1.0619(5) 0.1305(3) 0.6051(3) 0.047(2) Uani 1.00 1 d
C(71) C 0.2411(6) 0.2905(4) 0.2035(3) 0.056(2) Uani 1.00 1 d
C(72) C 0.8850(6) 0.1349(4) 0.5464(3) 0.055(2) Uani 1.00 1 d
C(73) C 0.8051(5) 0.0813(4) 0.6223(3) 0.052(2) Uani 1.00 1 d
C(74) C -0.2187(6) 0.1540(4) -0.1530(3) 0.064(2) Uani 1.00 1 d
C(75) C 0.1823(5) 0.2108(4) 0.2705(4) 0.062(2) Uani 1.00 1 d
C(341) C 0.8150(4) 0.6261(3) -0.5029(3) 0.036(1) Uani 1.00 1 d
C(342) C 0.0655(5) 0.1397(3) -0.0604(3) 0.038(1) Uani 1.00 1 d
C(343) C 0.2470(4) 0.7748(3) -0.3481(2) 0.032(1) Uani 1.00 1 d
C(344) C 0.3497(6) 0.0949(5) 0.7848(4) 0.070(2) Uani 1.00 1 d
C(346) C -0.2091(5) 0.1247(3) -0.0139(3) 0.042(2) Uani 1.00 1 d
C(347) C 0.8577(5) 0.6647(3) -0.6633(3) 0.045(2) Uani 1.00 1 d
C(348) C 0.9614(5) 0.6370(3) -0.6281(3) 0.052(2) Uani 1.00 1 d
C(350) C 0.7314(5) 0.6751(3) -0.6187(2) 0.034(1) Uani 1.00 1 d
H(1) H 1.0602(6) 0.2113(3) 0.4829(3) 0.056(2) Uiso 1.00 1 c
H(2) H 1.1580(5) 0.1458(3) 0.6047(3) 0.057(2) Uiso 1.00 1 c
H(3) H 1.0229(5) 0.0549(3) 0.7293(3) 0.049(2) Uiso 1.00 1 c
H(4) H 0.8379(6) 0.1651(4) 0.4959(3) 0.071(2) Uiso 1.00 1 c
H(5) H 0.7006(5) 0.0651(4) 0.6304(3) 0.066(2) Uiso 1.00 1 c
H(6) H 0.7894(6) 0.0091(3) 0.7436(3) 0.062(2) Uiso 1.00 1 c
H(7) H 0.5408(6) -0.1620(4) 0.8263(3) 0.071(2) Uiso 1.00 1 c
H(8) H 0.4482(6) 0.1095(4) 0.8703(3) 0.071(2) Uiso 1.00 1 c
H(9) H 0.5790(4) 0.2721(3) 0.0402(3) 0.041(2) Uiso 1.00 1 c
H(10) H 0.6911(5) 0.3738(3) -0.0962(3) 0.042(2) Uiso 1.00 1 c
H(11) H 0.5732(4) 0.4496(3) -0.1979(2) 0.034(2) Uiso 1.00 1 c
H(12) H 0.3450(5) 0.2282(3) 0.0666(2) 0.036(2) Uiso 1.00 1 c
H(13) H 0.2105(6) 0.3150(4) 0.1479(3) 0.077(3) Uiso 1.00 1 c
H(14) H 0.0926(5) 0.1869(4) 0.2572(4) 0.085(3) Uiso 1.00 1 c
H(15) H 0.2061(7) 0.1259(4) 0.3935(4) 0.080(3) Uiso 1.00 1 c
H(16) H 0.4926(5) 0.3429(4) 0.2683(4) 0.076(3) Uiso 1.00 1 c
H(17) H 0.5882(4) 0.8255(3) -0.5673(2) 0.037(2) Uiso 1.00 1 c
H(18) H 0.4431(4) 0.9572(3) -0.5460(3) 0.040(2) Uiso 1.00 1 c
H(19) H 0.2663(5) 1.0152(3) -0.4642(3) 0.050(2) Uiso 1.00 1 c
H(20) H 0.1949(4) 0.7286(3) -0.2924(2) 0.040(2) Uiso 1.00 1 c
H(21) H 0.1490(4) 0.9012(3) -0.3303(3) 0.044(2) Uiso 1.00 1 c
H(22) H 0.6552(5) 0.6993(3) -0.6485(2) 0.039(2) Uiso 1.00 1 c
H(23) H 0.8736(5) 0.6756(3) -0.7222(3) 0.054(2) Uiso 1.00 1 c
H(24) H 1.0591(5) 0.6266(3) -0.6564(3) 0.059(2) Uiso 1.00 1 c
H(25) H 1.0295(5) 0.6024(3) -0.5288(3) 0.055(2) Uiso 1.00 1 c
H(26) H 0.7912(4) 0.6201(3) -0.4411(3) 0.043(2) Uiso 1.00 1 c
H(27) H 0.6622(4) 0.4900(3) -0.5001(2) 0.036(2) Uiso 1.00 1 c
H(28) H 0.7358(4) 0.3207(3) -0.4466(3) 0.040(2) Uiso 1.00 1 c
H(29) H 0.4928(4) 0.3035(3) -0.2207(2) 0.036(2) Uiso 1.00 1 c
H(30) H 0.1309(4) 0.6591(3) -0.3954(2) 0.034(2) Uiso 1.00 1 c
H(31) H -0.1012(4) 0.6192(3) -0.3673(3) 0.042(2) Uiso 1.00 1 c
H(32) H -0.2060(4) 0.4875(3) -0.2450(2) 0.034(2) Uiso 1.00 1 c
H(33) H -0.0857(4) 0.3992(3) -0.1468(2) 0.036(2) Uiso 1.00 1 c
H(34) H -0.1336(4) 0.5104(3) -0.0817(3) 0.038(2) Uiso 1.00 1 c
H(35) H -0.3239(4) 0.4917(3) 0.0330(3) 0.050(2) Uiso 1.00 1 c
H(36) H -0.3382(5) 0.3464(4) 0.1585(3) 0.053(2) Uiso 1.00 1 c
H(37) H -0.1480(4) 0.2384(3) 0.1804(3) 0.044(2) Uiso 1.00 1 c
H(38) H 0.0433(5) 0.1629(3) -0.1750(3) 0.053(2) Uiso 1.00 1 c
H(39) H 0.1707(5) 0.1380(3) -0.0728(3) 0.046(2) Uiso 1.00 1 c
H(40) H -0.3148(5) 0.1267(3) -0.0021(3) 0.055(2) Uiso 1.00 1 c
H(41) H -0.1873(5) 0.1116(3) 0.1027(3) 0.047(2) Uiso 1.00 1 c
H(42) H 0.3860(7) 0.2126(5) 0.3837(4) 0.090(3) Uiso 1.00 1 c
H(43) H 0.4013(6) 0.4003(4) 0.1451(3) 0.065(2) Uiso 1.00 1 c
H(44) H 0.5629(5) -0.0600(4) 0.8867(3) 0.062(2) Uiso 1.00 1 c
H(45) H 0.2758(6) 0.0271(6) 0.7228(3) 0.083(3) Uiso 1.00 1 c
H(46) H 0.2810(6) 0.1775(5) 0.7727(4) 0.074(2) Uiso 1.00 1 c
H(47) H -0.2470(6) 0.0939(4) -0.1498(3) 0.089(3) Uiso 1.00 1 c
H(48) H -0.3026(6) 0.2028(4) -0.1474(3) 0.089(3) Uiso 1.00 1 c
H(49) H -0.1358(6) 0.1552(4) -0.2055(3) 0.089(3) Uiso 1.00 1 c
H(50) H 0.4097(7) -0.1023(5) 0.7142(3) 0.086(3) Uiso 1.00 1 c
H(82) H 0.6446(4) 0.2370(3) -0.3058(3) 0.042(2) Uiso 1.00 1 c

loop_
_atom_site_aniso_label
_atom_site_aniso_U_11
_atom_site_aniso_U_22
_atom_site_aniso_U_33
_atom_site_aniso_U_12
_atom_site_aniso_U_13
_atom_site_aniso_U_23
S(1) 0.0398(8) 0.0335(6) 0.0326(7) -0.0089(6) -0.0143(6) 0.0000(6)
O(1) 0.032(2) 0.034(2) 0.061(2) 0.005(1) -0.022(2) -0.008(2)
O(39) 0.054(2) 0.056(2) 0.026(2) -0.024(2) -0.007(2) 0.003(2)
N(1) 0.026(2) 0.036(2) 0.023(2) -0.006(2) -0.008(2) -0.004(2)
C(1) 0.053(4) 0.055(3) 0.069(4) -0.012(3) -0.009(3) -0.011(3)
C(8) 0.026(3) 0.025(2) 0.024(2) 0.000(2) -0.010(2) -0.010(2)
C(9) 0.023(3) 0.028(2) 0.022(2) 0.002(2) -0.004(2) -0.011(2)
C(11) 0.023(3) 0.028(2) 0.017(2) -0.001(2) -0.010(2) -0.006(2)
C(12) 0.020(3) 0.023(2) 0.028(2) -0.005(2) -0.005(2) -0.008(2)
C(13) 0.020(2) 0.032(2) 0.025(2) -0.002(2) -0.004(2) -0.014(2)
C(14) 0.023(3) 0.028(2) 0.021(2) -0.004(2) -0.007(2) -0.008(2)
C(15) 0.024(3) 0.024(2) 0.026(2) -0.005(2) -0.006(2) -0.011(2)
C(16) 0.032(3) 0.027(2) 0.023(2) -0.003(2) -0.011(2) -0.006(2)
C(17) 0.030(3) 0.037(3) 0.026(3) -0.012(2) -0.008(2) -0.006(2)
C(18) 0.031(3) 0.031(2) 0.027(3) 0.007(2) -0.010(2) -0.012(2)
C(20) 0.023(3) 0.025(2) 0.025(2) 0.000(2) -0.009(2) -0.009(2)
C(21) 0.036(3) 0.022(2) 0.033(3) -0.003(2) -0.014(2) -0.005(2)
C(22) 0.026(3) 0.044(3) 0.035(3) -0.001(2) -0.012(2) -0.016(2)
C(23) 0.024(3) 0.030(2) 0.025(2) -0.005(2) -0.003(2) -0.015(2)
C(24) 0.021(2) 0.027(2) 0.023(2) -0.002(2) -0.009(2) -0.010(2)
C(26) 0.025(3) 0.026(2) 0.026(2) -0.005(2) -0.007(2) -0.011(2)
C(28) 0.025(3) 0.032(2) 0.027(3) -0.003(2) -0.012(2) -0.010(2)
C(29) 0.026(3) 0.034(2) 0.026(3) -0.000(2) -0.006(2) -0.009(2)
C(30) 0.028(3) 0.024(2) 0.027(2) -0.001(2) -0.010(2) -0.012(2)
C(33) 0.027(3) 0.035(2) 0.028(3) 0.000(2) -0.002(2) -0.017(2)
C(34) 0.031(3) 0.041(3) 0.033(3) 0.009(2) -0.015(2) -0.020(2)
C(35) 0.025(3) 0.034(2) 0.036(3) -0.000(2) -0.004(2) -0.017(2)
C(36) 0.033(3) 0.031(2) 0.027(3) -0.005(2) -0.006(2) -0.011(2)
C(37) 0.029(3) 0.035(2) 0.027(3) -0.006(2) -0.005(2) -0.013(2)
C(38) 0.027(3) 0.025(2) 0.024(2) -0.004(2) -0.009(2) -0.006(2)
C(39) 0.024(3) 0.042(3) 0.035(3) 0.004(2) -0.014(2) -0.012(2)
C(40) 0.025(3) 0.034(2) 0.027(3) -0.001(2) -0.009(2) -0.011(2)
C(41) 0.035(3) 0.035(2) 0.030(3) -0.003(2) -0.006(2) -0.014(2)
C(42) 0.026(3) 0.033(2) 0.023(2) -0.003(2) -0.008(2) -0.012(2)
C(43) 0.029(3) 0.036(2) 0.027(3) -0.005(2) -0.009(2) -0.008(2)
C(44) 0.023(3) 0.026(2) 0.022(2) -0.002(2) -0.006(2) -0.005(2)
C(45) 0.036(3) 0.027(2) 0.038(3) -0.005(2) -0.009(2) -0.009(2)
C(46) 0.036(3) 0.029(2) 0.040(3) 0.007(2) -0.019(2) -0.011(2)
C(47) 0.033(3) 0.030(2) 0.026(3) 0.002(2) -0.013(2) -0.007(2)
C(48) 0.021(3) 0.039(2) 0.026(2) 0.003(2) -0.005(2) -0.012(2)
C(49) 0.049(4) 0.052(3) 0.054(4) 0.000(3) -0.017(3) 0.004(3)
C(50) 0.027(3) 0.028(2) 0.026(2) -0.007(2) -0.002(2) -0.008(2)
C(51) 0.060(4) 0.049(3) 0.053(4) -0.001(3) -0.004(3) -0.027(3)
C(52) 0.034(3) 0.051(3) 0.026(3) -0.008(2) -0.000(2) -0.015(2)
C(53) 0.031(3) 0.038(3) 0.069(4) -0.002(2) -0.005(3) -0.022(3)
C(54) 0.050(4) 0.035(3) 0.038(3) -0.000(3) -0.016(3) -0.009(2)
C(55) 0.054(4) 0.065(4) 0.060(4) 0.005(3) -0.021(3) -0.013(3)
C(56) 0.087(5) 0.078(4) 0.059(4) 0.026(4) -0.038(4) -0.041(4)
C(57) 0.039(3) 0.035(2) 0.042(3) -0.001(2) -0.008(2) -0.014(2)
C(58) 0.053(4) 0.031(2) 0.047(3) 0.005(2) -0.024(3) -0.016(2)
C(59) 0.028(3) 0.049(3) 0.048(3) -0.000(2) -0.002(2) -0.036(3)
C(60) 0.039(4) 0.124(6) 0.044(4) -0.031(4) -0.010(3) 0.007(4)
C(61) 0.046(4) 0.074(4) 0.069(4) 0.003(3) -0.018(3) -0.046(4)
C(62) 0.063(5) 0.099(5) 0.053(4) 0.009(4) -0.014(3) -0.022(4)
C(63) 0.050(3) 0.026(2) 0.049(3) 0.002(2) -0.019(3) -0.012(2)
C(64) 0.035(3) 0.034(2) 0.042(3) 0.002(2) -0.010(2) -0.017(2)
C(65) 0.059(4) 0.040(3) 0.040(3) -0.007(3) -0.006(3) -0.012(3)
C(66) 0.049(4) 0.044(3) 0.040(3) 0.002(3) -0.009(3) -0.021(3)
C(67) 0.078(5) 0.063(4) 0.058(4) -0.008(4) 0.008(4) -0.030(4)
C(68) 0.029(3) 0.064(3) 0.039(3) -0.007(3) 0.005(2) -0.032(3)
C(69) 0.071(4) 0.042(3) 0.042(3) -0.012(3) 0.001(3) -0.015(3)
C(70) 0.041(3) 0.039(3) 0.063(4) 0.003(3) -0.016(3) -0.019(3)
C(71) 0.059(4) 0.070(4) 0.064(4) 0.025(3) -0.027(3) -0.049(4)
C(72) 0.075(5) 0.045(3) 0.058(4) 0.002(3) -0.033(3) -0.022(3)
C(73) 0.046(4) 0.052(3) 0.068(4) 0.001(3) -0.021(3) -0.027(3)
C(74) 0.077(5) 0.066(4) 0.080(4) 0.019(3) -0.046(4) -0.045(3)
C(75) 0.045(4) 0.072(4) 0.096(5) 0.006(3) -0.014(4) -0.063(4)
C(341) 0.029(3) 0.039(3) 0.040(3) -0.006(2) -0.007(2) -0.014(2)
C(342) 0.037(3) 0.037(3) 0.040(3) -0.003(2) -0.008(2) -0.015(2)
C(343) 0.032(3) 0.038(3) 0.031(3) 0.002(2) -0.012(2) -0.015(2)
C(344) 0.041(4) 0.077(4) 0.067(4) -0.003(3) -0.013(3) 0.001(4)
C(346) 0.042(3) 0.041(3) 0.053(3) 0.007(2) -0.020(3) -0.025(3)
C(347) 0.055(4) 0.040(3) 0.039(3) -0.007(3) -0.001(3) -0.018(3)
C(348) 0.036(3) 0.040(3) 0.070(4) -0.006(3) 0.011(3) -0.026(3)
C(350) 0.037(3) 0.033(2) 0.028(3) -0.005(2) -0.001(2) -0.011(2)

loop_
_atom_type_symbol
_atom_type_description
_atom_type_scat_dispersion_real
_atom_type_scat_dispersion_imag
_atom_type_scat_source
C C 0.003 0.002
;
International Tables for Crystallography
(1992, Vol. C, Tables 4.2.6.8 and 6.1.1.4)
;
H H 0.000 0.000
;
International Tables for Crystallography
(1992, Vol. C, Table 6.1.1.4)
;
N N 0.006 0.003
;
International Tables for Crystallography
(1992, Vol. C, Tables 4.2.6.8 and 6.1.1.4)
;
O O 0.011 0.006
;
International Tables for Crystallography
(1992, Vol. C, Tables 4.2.6.8 and 6.1.1.4)
;
S S 0.125 0.123
;
International Tables for Crystallography
(1992, Vol. C, Tables 4.2.6.8 and 6.1.1.4)
;

loop_
_geom_angle_atom_site_label_1
_geom_angle_atom_site_label_2
_geom_angle_atom_site_label_3
_geom_angle
_geom_angle_publ_flag
O(1) S(1) O(39) 120.2(2) yes
O(1) S(1) N(1) 106.6(2) yes
O(1) S(1) C(21) 110.1(2) yes
O(39) S(1) N(1) 105.7(2) yes
O(39) S(1) C(21) 109.9(2) yes
N(1) S(1) C(21) 102.8(2) yes
C(37) N(1) C(44) 103.9(3) yes
C(37) N(1) S(1) 113.7(3) yes
C(44) N(1) S(1) 114.4(3) yes
C(49) C(1) C(344) 122.3(7) yes
C(49) C(1) H(8) 116.7(6) no
C(344) C(1) H(8) 121.0(6) no
C(9) C(8) C(29) 119.2(4) yes
C(9) C(8) C(42) 118.4(3) yes
C(29) C(8) C(42) 121.0(3) yes
C(15) C(9) C(33) 122.7(3) yes
C(15) C(9) C(8) 118.9(4) yes
C(33) C(9) C(8) 118.2(4) yes
C(13) C(11) C(16) 123.2(3) yes
C(13) C(11) C(38) 117.5(3) yes
C(16) C(11) C(38) 119.3(3) yes
C(14) C(12) C(15) 118.3(4) yes
C(14) C(12) C(20) 121.4(3) yes
C(15) C(12) C(20) 119.8(3) yes
C(24) C(13) C(36) 118.1(3) yes
C(24) C(13) C(11) 118.9(4) yes
C(36) C(13) C(11) 123.0(3) yes
C(24) C(14) C(42) 116.7(3) yes
C(24) C(14) C(12) 124.9(3) yes
C(42) C(14) C(12) 117.6(3) yes
C(26) C(15) C(9) 122.7(4) yes
C(26) C(15) C(12) 118.2(4) yes
C(9) C(15) C(12) 119.0(3) yes
C(17) C(16) C(50) 116.6(3) yes
C(17) C(16) C(11) 118.6(3) yes
C(50) C(16) C(11) 124.7(3) yes
C(43) C(17) H(17) 117.1(4) no
C(43) C(17) C(16) 123.2(3) yes
H(17) C(17) C(16) 119.3(4) no
C(24) C(18) C(46) 120.6(3) yes
C(24) C(18) H(29) 115.0(5) no
C(46) C(18) H(29) 124.3(4) no
C(30) C(20) C(40) 117.8(4) yes
C(30) C(20) C(12) 119.5(4) yes
C(40) C(20) C(12) 122.4(3) yes
C(57) C(21) C(342) 121.1(5) yes
C(57) C(21) S(1) 119.5(4) yes
C(342) C(21) S(1) 119.1(4) yes
C(39) C(22) C(40) 121.3(4) yes
C(39) C(22) H(10) 117.6(5) no
C(40) C(22) H(10) 121.0(4) no
C(26) C(23) C(35) 134.2(3) yes
C(26) C(23) C(37) 106.7(3) yes
C(35) C(23) C(37) 118.6(3) yes
C(13) C(24) C(14) 119.2(3) yes
C(13) C(24) C(18) 118.8(4) yes
C(14) C(24) C(18) 120.4(3) yes
C(44) C(26) C(15) 119.2(4) yes
C(44) C(26) C(23) 107.0(3) yes
C(15) C(26) C(23) 133.7(4) yes
C(38) C(28) C(43) 119.1(4) yes
C(38) C(28) C(343) 123.4(3) yes
C(43) C(28) C(343) 117.3(4) yes
C(34) C(29) H(30) 118.0(5) no
C(34) C(29) C(8) 120.5(3) yes
H(30) C(29) C(8) 121.4(5) no
C(44) C(30) C(47) 122.8(3) yes
C(44) C(30) C(20) 116.9(4) yes
C(47) C(30) C(20) 119.3(4) yes
C(48) C(33) H(33) 121.6(5) no
C(48) C(33) C(9) 121.9(3) yes
H(33) C(33) C(9) 116.5(5) no
C(48) C(34) H(31) 116.9(5) no
C(48) C(34) C(29) 120.4(4) yes
H(31) C(34) C(29) 122.4(4) no
C(59) C(35) H(34) 118.8(4) no
C(59) C(35) C(23) 118.5(4) yes
H(34) C(35) C(23) 122.7(4) no
C(41) C(36) H(27) 119.0(5) no
C(41) C(36) C(13) 121.5(3) yes
H(27) C(36) C(13) 119.4(4) no
C(52) C(37) N(1) 125.9(4) yes
C(52) C(37) C(23) 123.6(4) yes
N(1) C(37) C(23) 110.5(3) yes
C(42) C(38) C(11) 118.8(3) yes
C(42) C(38) C(28) 120.4(3) yes
C(11) C(38) C(28) 120.5(3) yes
C(47) C(39) H(9) 120.6(4) no
C(47) C(39) C(22) 119.0(4) yes
H(9) C(39) C(22) 120.0(5) no
H(11) C(40) C(20) 121.1(5) no
H(11) C(40) C(22) 117.4(5) no
C(20) C(40) C(22) 121.4(3) yes
C(46) C(41) H(28) 121.3(4) no
C(46) C(41) C(36) 119.4(4) yes
H(28) C(41) C(36) 119.0(4) no
C(8) C(42) C(14) 117.9(3) yes
C(8) C(42) C(38) 124.0(3) yes
C(14) C(42) C(38) 117.5(4) yes
C(45) C(43) C(17) 120.8(3) yes
C(45) C(43) C(28) 120.5(4) yes
C(17) C(43) C(28) 118.4(4) yes
N(1) C(44) C(26) 111.2(3) yes
N(1) C(44) C(30) 124.5(4) yes
C(26) C(44) C(30) 122.4(3) yes
C(63) C(45) H(18) 122.7(4) no
C(63) C(45) C(43) 119.9(3) yes
H(18) C(45) C(43) 117.4(5) no
H(82) C(46) C(18) 116.7(5) no
H(82) C(46) C(41) 121.7(5) no
C(18) C(46) C(41) 121.4(4) yes
H(12) C(47) C(30) 116.6(5) no
H(12) C(47) C(39) 122.2(5) no
C(30) C(47) C(39) 121.2(3) yes
H(32) C(48) C(33) 117.3(4) no
H(32) C(48) C(34) 123.4(5) no
C(33) C(48) C(34) 119.3(4) yes
C(55) C(49) H(44) 115.2(6) no
C(55) C(49) C(1) 118.6(6) yes
H(44) C(49) C(1) 125.3(7) no
C(341) C(50) C(350) 119.8(4) yes
C(341) C(50) C(16) 119.8(4) yes
C(350) C(50) C(16) 120.1(4) yes
C(61) C(51) C(71) 120.8(5) yes
C(61) C(51) H(43) 121.2(7) no
C(71) C(51) H(43) 118.0(7) no
C(68) C(52) H(37) 119.0(4) no
C(68) C(52) C(37) 116.6(4) yes
H(37) C(52) C(37) 124.1(4) no
C(341) C(53) C(348) 119.5(5) yes
C(341) C(53) H(25) 127.6(6) no
C(348) C(53) H(25) 112.8(5) no
C(69) C(54) C(70) 119.6(5) yes
C(69) C(54) H(3) 118.4(5) no
C(70) C(54) H(3) 122.0(6) no
C(62) C(55) H(7) 129.1(8) no
C(62) C(55) C(49) 120.8(6) yes
H(7) C(55) C(49) 106.5(6) no
C(61) C(56) C(67) 119.7(6) yes
C(61) C(56) H(42) 113.5(7) no
C(67) C(56) H(42) 126.8(6) no
C(346) C(57) H(41) 125.4(5) no
C(346) C(57) C(21) 119.1(4) yes
H(41) C(57) C(21) 115.4(6) no
C(66) C(58) C(74) 121.3(4) yes
C(66) C(58) C(346) 118.6(5) yes
C(74) C(58) C(346) 120.1(5) yes
C(68) C(59) H(35) 115.4(5) no
C(68) C(59) C(35) 121.5(4) yes
H(35) C(59) C(35) 122.7(4) no
C(62) C(60) C(344) 121.8(6) yes
C(62) C(60) H(45) 101.5(9) no
C(344) C(60) H(45) 132.0(8) no
H(16) C(61) C(51) 121.8(5) no
H(16) C(61) C(56) 117.9(7) no
C(51) C(61) C(56) 120.0(6) yes
H(50) C(62) C(55) 117.3(7) no
H(50) C(62) C(60) 123.4(7) no
C(55) C(62) C(60) 119.2(7) yes
C(64) C(63) H(19) 122.2(5) no
C(64) C(63) C(45) 121.1(4) yes
H(19) C(63) C(45) 116.1(4) no
C(343) C(64) H(21) 119.2(4) no
C(343) C(64) C(63) 120.1(4) yes
H(21) C(64) C(63) 120.7(4) no
C(70) C(65) C(72) 119.3(4) yes
C(70) C(65) H(1) 122.1(7) no
C(72) C(65) H(1) 117.6(6) no
C(342) C(66) H(38) 120.8(6) no
C(342) C(66) C(58) 121.8(5) yes
H(38) C(66) C(58) 117.0(6) no
C(75) C(67) H(15) 136.1(8) no
C(75) C(67) C(56) 120.4(5) yes
H(15) C(67) C(56) 103.4(8) no
H(36) C(68) C(52) 115.2(4) no
H(36) C(68) C(59) 122.8(5) no
C(52) C(68) C(59) 121.2(4) yes
C(73) C(69) H(6) 115.0(7) no
C(73) C(69) C(54) 120.6(4) yes
H(6) C(69) C(54) 124.4(7) no
H(2) C(70) C(54) 113.8(6) no
H(2) C(70) C(65) 125.3(5) no
C(54) C(70) C(65) 120.8(5) yes
C(75) C(71) H(13) 122.9(7) no
C(75) C(71) C(51) 119.6(6) yes
H(13) C(71) C(51) 117.4(5) no
C(73) C(72) H(4) 118.4(6) no
C(73) C(72) C(65) 120.2(6) yes
H(4) C(72) C(65) 120.8(5) no
H(5) C(73) C(69) 120.0(5) no
H(5) C(73) C(72) 120.6(6) no
C(69) C(73) C(72) 119.4(5) yes
H(47) C(74) H(48) 109.3(7) no
H(47) C(74) H(49) 89.6(7) no
H(47) C(74) C(58) 112.7(6) no
H(48) C(74) H(49) 131.0(6) no
H(48) C(74) C(58) 111.6(6) no
H(49) C(74) C(58) 100.7(6) no
H(14) C(75) C(67) 133.7(6) no
H(14) C(75) C(71) 106.7(7) no
C(67) C(75) C(71) 119.6(6) yes
H(26) C(341) C(50) 114.8(4) no
H(26) C(341) C(53) 124.4(6) no
C(50) C(341) C(53) 120.4(5) yes
H(39) C(342) C(21) 116.9(6) no
H(39) C(342) C(66) 124.5(5) no
C(21) C(342) C(66) 118.5(4) yes
H(20) C(343) C(28) 121.7(5) no
H(20) C(343) C(64) 117.2(5) no
C(28) C(343) C(64) 121.0(3) yes
H(46) C(344) C(1) 125.5(8) no
H(46) C(344) C(60) 117.2(7) no
C(1) C(344) C(60) 117.2(6) yes
H(40) C(346) C(57) 123.6(5) no
H(40) C(346) C(58) 115.0(6) no
C(57) C(346) C(58) 120.8(5) yes
C(348) C(347) C(350) 120.0(5) yes
C(348) C(347) H(23) 119.7(6) no
C(350) C(347) H(23) 120.2(6) no
H(24) C(348) C(53) 113.9(6) no
H(24) C(348) C(347) 125.6(7) no
C(53) C(348) C(347) 120.5(5) yes
H(22) C(350) C(50) 122.6(4) no
H(22) C(350) C(347) 117.6(5) no
C(50) C(350) C(347) 119.8(5) yes

loop_
_geom_bond_atom_site_label_1
_geom_bond_atom_site_label_2
_geom_bond_distance
_geom_bond_publ_flag
S(1) O(1) 1.432(3) yes
S(1) O(39) 1.426(3) yes
S(1) N(1) 1.710(3) yes
S(1) C(21) 1.758(6) yes
N(1) C(37) 1.451(5) yes
N(1) C(44) 1.447(4) yes
C(1) C(49) 1.389(8) yes
C(1) C(344) 1.38(1) yes
C(1) H(8) 1.17(1) no
C(8) C(9) 1.423(4) yes
C(8) C(29) 1.401(6) yes
C(8) C(42) 1.463(6) yes
C(9) C(15) 1.447(6) yes
C(9) C(33) 1.407(6) yes
C(11) C(13) 1.462(5) yes
C(11) C(16) 1.448(4) yes
C(11) C(38) 1.405(5) yes
C(12) C(14) 1.465(5) yes
C(12) C(15) 1.415(6) yes
C(12) C(20) 1.459(6) yes
C(13) C(24) 1.413(5) yes
C(13) C(36) 1.424(6) yes
C(14) C(24) 1.455(5) yes
C(14) C(42) 1.404(5) yes
C(15) C(26) 1.440(5) yes
C(16) C(17) 1.385(5) yes
C(16) C(50) 1.480(6) yes
C(17) C(43) 1.424(6) yes
C(17) H(17) 1.048(5) no
C(18) C(24) 1.417(5) yes
C(18) C(46) 1.364(6) yes
C(18) H(29) 1.017(5) no
C(20) C(30) 1.417(5) yes
C(20) C(40) 1.414(6) yes
C(21) C(57) 1.394(7) yes
C(21) C(342) 1.388(6) yes
C(22) C(39) 1.404(5) yes
C(22) C(40) 1.355(7) yes
C(22) H(10) 1.076(7) no
C(23) C(26) 1.473(5) yes
C(23) C(35) 1.393(6) yes
C(23) C(37) 1.396(5) yes
C(26) C(44) 1.375(6) yes
C(28) C(38) 1.453(5) yes
C(28) C(43) 1.413(5) yes
C(28) C(343) 1.429(6) yes
C(29) C(34) 1.389(6) yes
C(29) H(30) 1.035(5) no
C(30) C(44) 1.437(6) yes
C(30) C(47) 1.419(7) yes
C(33) C(48) 1.373(6) yes
C(33) H(33) 1.089(5) no
C(34) C(48) 1.397(5) yes
C(34) H(31) 1.031(7) no
C(35) C(59) 1.389(6) yes
C(35) H(34) 1.015(5) no
C(36) C(41) 1.371(5) yes
C(36) H(27) 1.053(5) no
C(37) C(52) 1.387(6) yes
C(38) C(42) 1.460(5) yes
C(39) C(47) 1.368(7) yes
C(39) H(9) 1.094(7) no
C(40) H(11) 1.108(5) no
C(41) C(46) 1.384(5) yes
C(41) H(28) 1.084(6) no
C(43) C(45) 1.419(6) yes
C(45) C(63) 1.353(6) yes
C(45) H(18) 1.037(5) no
C(46) H(82) 0.893(5) no
C(47) H(12) 1.014(5) no
C(48) H(32) 1.030(6) no
C(49) C(55) 1.41(1) yes
C(49) H(44) 1.100(8) no
C(50) C(341) 1.392(7) yes
C(50) C(350) 1.390(6) yes
C(51) C(61) 1.355(9) yes
C(51) C(71) 1.382(9) yes
C(51) H(43) 1.166(6) no
C(52) C(68) 1.382(6) yes
C(52) H(37) 1.168(5) no
C(53) C(341) 1.376(6) yes
C(53) C(348) 1.397(8) yes
C(53) H(25) 1.059(8) no
C(54) C(69) 1.391(9) yes
C(54) C(70) 1.357(6) yes
C(54) H(3) 1.062(8) no
C(55) C(62) 1.34(1) yes
C(55) H(7) 1.205(8) no
C(56) C(61) 1.377(7) yes
C(56) C(67) 1.39(1) yes
C(56) H(42) 1.09(1) no
C(57) C(346) 1.375(8) yes
C(57) H(41) 1.107(7) no
C(58) C(66) 1.383(7) yes
C(58) C(74) 1.510(9) yes
C(58) C(346) 1.399(7) yes
C(59) C(68) 1.391(6) yes
C(59) H(35) 1.073(6) no
C(60) C(62) 1.41(1) yes
C(60) C(344) 1.39(1) yes
C(60) H(45) 0.90(1) no
C(61) H(16) 1.164(9) no
C(62) H(50) 1.15(1) no
C(63) C(64) 1.404(5) yes
C(63) H(19) 1.023(6) no
C(64) C(343) 1.373(6) yes
C(64) H(21) 1.050(6) no
C(65) C(70) 1.415(8) yes
C(65) C(72) 1.357(9) yes
C(65) H(1) 1.048(6) no
C(66) C(342) 1.379(8) yes
C(66) H(38) 1.066(7) no
C(67) C(75) 1.36(1) yes
C(67) H(15) 1.064(7) no
C(68) H(36) 1.140(6) no
C(69) C(73) 1.372(9) yes
C(69) H(6) 1.106(6) no
C(70) H(2) 1.052(8) no
C(71) C(75) 1.390(7) yes
C(71) H(13) 1.100(9) no
C(72) C(73) 1.412(7) yes
C(72) H(4) 1.116(9) no
C(73) H(5) 1.102(8) no
C(74) H(47) 0.922(8) no
C(74) H(48) 1.078(8) no
C(74) H(49) 1.120(7) no
C(75) H(14) 1.15(1) no
C(341) H(26) 1.094(7) no
C(342) H(39) 1.064(7) no
C(343) H(20) 1.041(5) no
C(344) H(46) 1.307(9) no
C(346) H(40) 1.070(7) no
C(347) C(348) 1.376(8) yes
C(347) C(350) 1.389(6) yes
C(347) H(23) 1.028(7) no
C(348) H(24) 1.042(7) no
C(350) H(22) 1.058(7) no

loop_
_geom_contact_atom_site_label_1
_geom_contact_atom_site_label_2
_geom_contact_distance
_geom_contact_publ_flag
_geom_contact_site_symmetry_2
S(1) S(1) 3.234(2) yes 55503
S(1) C(26) 3.589(3) yes 55501
S(1) C(30) 3.453(4) yes 55501
S(1) C(37) 2.651(4) yes 55501
S(1) C(44) 2.657(3) yes 55501
S(1) C(52) 3.285(5) yes 55501
S(1) C(57) 2.729(6) yes 55501
S(1) C(342) 2.719(5) yes 55501
S(1) H(12) 3.070(5) no 55501
S(1) H(37) 3.196(5) no 55501
S(1) H(39) 2.801(5) no 55501
S(1) H(41) 2.789(5) no 55501
S(1) H(47) 3.571(5) no 55502
O(1) S(1) 3.484(4) yes 55503
O(1) O(39) 2.477(4) yes 55501
O(1) N(1) 2.525(4) yes 55501
O(1) C(21) 2.621(6) yes 55501
O(1) C(30) 3.117(4) yes 55501
O(1) C(44) 2.944(4) yes 55501
O(1) C(47) 2.984(5) yes 55501
O(1) C(58) 3.483(6) yes 55502
O(1) C(74) 3.439(5) yes 55502
O(1) C(342) 3.017(6) yes 55501
O(1) H(12) 2.421(6) no 55501
O(1) H(39) 2.592(6) no 55501
O(1) H(47) 2.721(5) no 55502
O(39) O(1) 2.477(4) yes 55501
O(39) N(1) 2.506(4) yes 55501
O(39) C(21) 2.614(6) yes 55501
O(39) C(37) 3.020(5) yes 55501
O(39) C(52) 3.020(5) yes 55501
O(39) C(57) 2.963(7) yes 55501
O(39) H(14) 2.919(9) no 55501
O(39) H(21) 3.127(6) no 56502
O(39) H(37) 2.437(6) no 55501
O(39) H(41) 2.473(7) no 55501
N(1) O(1) 2.525(4) yes 55501
N(1) O(39) 2.506(4) yes 55501
N(1) C(21) 2.710(7) yes 55501
N(1) C(23) 2.339(5) yes 55501
N(1) C(26) 2.328(5) yes 55501
N(1) C(30) 2.552(5) yes 55501
N(1) C(47) 3.026(6) yes 55501
N(1) C(52) 2.527(5) yes 55501
N(1) C(57) 3.531(7) yes 55501
N(1) C(342) 3.385(7) yes 55501
N(1) H(12) 2.681(6) no 55501
N(1) H(13) 2.719(9) no 55501
N(1) H(14) 3.546(8) no 55501
N(1) H(34) 3.552(6) no 56502
N(1) H(37) 2.909(5) no 55501
N(1) H(39) 3.419(6) no 55501
N(1) H(41) 3.584(6) no 55501
C(1) C(55) 2.409(9) yes 55501
C(1) C(60) 2.36(1) yes 55501
C(1) C(62) 2.77(1) yes 55501
C(1) H(7) 3.370(9) no 55501
C(1) H(8) 1.17(1) no 55501
C(1) H(44) 2.215(8) no 55501
C(1) H(45) 3.21(1) no 55501
C(1) H(46) 2.386(8) no 55501
C(8) C(12) 2.864(6) yes 55501
C(8) C(14) 2.457(6) yes 55501
C(8) C(15) 2.471(5) yes 55501
C(8) C(28) 3.158(5) yes 55501
C(8) C(33) 2.429(5) yes 55501
C(8) C(34) 2.422(7) yes 55501
C(8) C(38) 2.581(5) yes 55501
C(8) C(48) 2.809(6) yes 55501
C(8) C(343) 3.100(6) yes 55501
C(8) H(20) 2.537(6) no 55501
C(8) H(30) 2.132(5) no 55501
C(8) H(31) 3.369(7) no 55501
C(8) H(33) 3.398(5) no 55501
C(9) C(12) 2.466(6) yes 55501
C(9) C(14) 2.812(6) yes 55501
C(9) C(23) 3.264(5) yes 55501
C(9) C(26) 2.534(6) yes 55501
C(9) C(29) 2.436(5) yes 55501
C(9) C(34) 2.802(6) yes 55501
C(9) C(35) 3.498(6) yes 55501
C(9) C(42) 2.479(5) yes 55501
C(9) C(48) 2.431(7) yes 55501
C(9) H(20) 3.469(6) no 55501
C(9) H(30) 3.386(5) no 55501
C(9) H(32) 3.339(7) no 55501
C(9) H(33) 2.130(6) no 55501
C(9) H(34) 3.035(6) no 55501
C(11) C(14) 2.858(4) yes 55501
C(11) C(17) 2.435(5) yes 55501
C(11) C(24) 2.477(5) yes 55501
C(11) C(28) 2.482(6) yes 55501
C(11) C(36) 2.537(6) yes 55501
C(11) C(42) 2.466(5) yes 55501
C(11) C(43) 2.862(5) yes 55501
C(11) C(50) 2.594(5) yes 55501
C(11) C(341) 3.234(6) yes 55501
C(11) H(16) 3.276(9) no 66502
C(11) H(17) 3.388(5) no 55501
C(11) H(26) 2.998(6) no 55501
C(11) H(27) 2.754(6) no 55501
C(11) H(42) 3.408(9) no 66502
C(12) C(8) 2.864(6) yes 55501
C(12) C(9) 2.466(6) yes 55501
C(12) C(18) 3.025(6) yes 55501
C(12) C(24) 2.588(5) yes 55501
C(12) C(26) 2.450(5) yes 55501
C(12) C(30) 2.484(5) yes 55501
C(12) C(40) 2.517(7) yes 55501
C(12) C(42) 2.454(5) yes 55501
C(12) C(44) 2.791(5) yes 55501
C(12) H(11) 2.782(6) no 55501
C(12) H(29) 2.623(6) no 55501
C(12) H(35) 3.488(8) no 56502
C(12) H(36) 3.565(7) no 56502
C(13) C(14) 2.473(5) yes 55501
C(13) C(16) 2.560(5) yes 55501
C(13) C(18) 2.436(5) yes 55501
C(13) C(38) 2.451(6) yes 55501
C(13) C(41) 2.439(6) yes 55501
C(13) C(42) 2.783(5) yes 55501
C(13) C(46) 2.793(5) yes 55501
C(13) C(50) 3.094(5) yes 55501
C(13) C(341) 3.351(5) yes 55501
C(13) H(11) 3.556(6) no 55501
C(13) H(26) 3.081(6) no 55501
C(13) H(27) 2.147(6) no 55501
C(13) H(28) 3.409(6) no 55501
C(13) H(29) 3.324(5) no 55501
C(14) C(8) 2.457(6) yes 55501
C(14) C(9) 2.812(6) yes 55501
C(14) C(11) 2.858(4) yes 55501
C(14) C(13) 2.473(5) yes 55501
C(14) C(15) 2.473(5) yes 55501
C(14) C(18) 2.492(6) yes 55501
C(14) C(20) 2.550(5) yes 55501
C(14) C(38) 2.449(5) yes 55501
C(14) C(40) 2.998(6) yes 55501
C(14) H(11) 2.689(7) no 55501
C(14) H(16) 3.096(8) no 66502
C(14) H(29) 2.628(5) no 55501
C(15) C(8) 2.471(5) yes 55501
C(15) C(14) 2.473(5) yes 55501
C(15) C(20) 2.487(6) yes 55501
C(15) C(23) 2.679(5) yes 55501
C(15) C(30) 2.883(6) yes 55501
C(15) C(33) 2.505(7) yes 55501
C(15) C(35) 3.445(5) yes 55501
C(15) C(42) 2.835(5) yes 55501
C(15) C(44) 2.428(5) yes 55501
C(15) C(68) 3.592(8) yes 56502
C(15) H(33) 2.687(6) no 55501
C(15) H(34) 3.354(6) no 55501
C(16) C(13) 2.560(5) yes 55501
C(16) C(28) 2.856(6) yes 55501
C(16) C(36) 3.068(5) yes 55501
C(16) C(38) 2.462(5) yes 55501
C(16) C(43) 2.470(6) yes 55501
C(16) C(341) 2.486(6) yes 55501
C(16) C(350) 2.487(6) yes 55501
C(16) H(17) 2.105(5) no 55501
C(16) H(22) 2.732(6) no 55501
C(16) H(26) 2.603(7) no 55501
C(16) H(27) 2.774(6) no 55501
C(16) H(42) 3.153(9) no 66502
C(17) C(11) 2.435(5) yes 55501
C(17) C(28) 2.437(5) yes 55501
C(17) C(38) 2.798(5) yes 55501
C(17) C(45) 2.472(6) yes 55501
C(17) C(50) 2.438(6) yes 55501
C(17) C(341) 3.471(6) yes 55501
C(17) C(350) 3.044(6) yes 55501
C(17) H(18) 2.650(6) no 55501
C(17) H(22) 2.983(7) no 55501
C(17) H(26) 3.574(6) no 55501
C(17) H(42) 2.937(9) no 66502
C(18) C(12) 3.025(6) yes 55501
C(18) C(13) 2.436(5) yes 55501
C(18) C(14) 2.492(6) yes 55501
C(18) C(20) 3.151(6) yes 55501
C(18) C(36) 2.769(5) yes 55501
C(18) C(40) 3.049(7) yes 55501
C(18) C(41) 2.397(6) yes 55501
C(18) H(11) 2.748(8) no 55501
C(18) H(28) 3.381(6) no 55501
C(18) H(48) 3.365(7) no 65501
C(18) H(82) 1.937(6) no 55501
C(20) C(14) 2.550(5) yes 55501
C(20) C(15) 2.487(6) yes 55501
C(20) C(18) 3.151(6) yes 55501
C(20) C(22) 2.414(7) yes 55501
C(20) C(24) 3.183(5) yes 55501
C(20) C(26) 2.825(6) yes 55501
C(20) C(39) 2.821(7) yes 55501
C(20) C(44) 2.432(5) yes 55501
C(20) C(47) 2.447(6) yes 55501
C(20) H(10) 3.395(7) no 55501
C(20) H(11) 2.201(5) no 55501
C(20) H(12) 3.342(5) no 55501
C(20) H(29) 2.424(6) no 55501
C(20) H(35) 2.908(7) no 56502
C(21) S(1) 1.987(5) yes 55503
C(21) O(1) 2.621(6) yes 55501
C(21) O(39) 2.614(6) yes 55501
C(21) N(1) 2.710(7) yes 55501
C(21) C(23) 3.534(6) yes 55501
C(21) C(26) 3.550(5) yes 55501
C(21) C(37) 3.029(7) yes 55501
C(21) C(44) 3.179(6) yes 55501
C(21) C(58) 2.769(8) yes 55501
C(21) C(66) 2.378(7) yes 55501
C(21) C(346) 2.387(8) yes 55501
C(21) H(38) 3.352(7) no 55501
C(21) H(39) 2.097(6) no 55501
C(21) H(40) 3.381(8) no 55501
C(21) H(41) 2.120(6) no 55501
C(22) C(20) 2.414(7) yes 55501
C(22) C(30) 2.782(6) yes 55501
C(22) C(47) 2.388(5) yes 55501
C(22) H(9) 2.169(6) no 55501
C(22) H(11) 2.109(6) no 55501
C(22) H(12) 3.324(5) no 55501
C(22) H(29) 3.399(8) no 55501
C(22) H(32) 3.232(5) no 65501
C(22) H(33) 3.349(6) no 65501
C(22) H(35) 3.458(6) no 56502
C(22) H(40) 3.329(6) no 65501
C(22) H(43) 3.219(7) no 66502
C(22) H(48) 2.960(8) no 65501
C(23) N(1) 2.339(5) yes 55501
C(23) C(9) 3.264(5) yes 55501
C(23) C(15) 2.679(5) yes 55501
C(23) C(21) 3.534(6) yes 55501
C(23) C(33) 3.211(6) yes 55501
C(23) C(35) 3.547(7) yes 56502
C(23) C(44) 2.291(6) yes 55501
C(23) C(52) 2.452(5) yes 55501
C(23) C(59) 2.390(6) yes 55501
C(23) C(68) 2.779(6) yes 55501
C(23) H(33) 2.548(7) no 55501
C(23) H(34) 2.120(5) no 55501
C(23) H(35) 3.382(6) no 55501
C(23) H(37) 3.527(5) no 55501
C(24) C(11) 2.477(5) yes 55501
C(24) C(12) 2.588(5) yes 55501
C(24) C(20) 3.183(5) yes 55501
C(24) C(36) 2.433(6) yes 55501
C(24) C(38) 2.836(5) yes 55501
C(24) C(40) 3.157(7) yes 55501
C(24) C(41) 2.808(6) yes 55501
C(24) C(42) 2.434(6) yes 55501
C(24) C(46) 2.416(6) yes 55501
C(24) H(11) 2.575(7) no 55501
C(24) H(16) 3.557(9) no 66502
C(24) H(27) 3.388(5) no 55501
C(24) H(29) 2.064(5) no 55501
C(24) H(82) 3.201(6) no 55501
C(26) S(1) 3.589(3) yes 55501
C(26) N(1) 2.328(5) yes 55501
C(26) C(9) 2.534(6) yes 55501
C(26) C(12) 2.450(5) yes 55501
C(26) C(20) 2.825(6) yes 55501
C(26) C(21) 3.550(5) yes 55501
C(26) C(30) 2.464(6) yes 55501
C(26) C(33) 3.032(7) yes 55501
C(26) C(35) 2.641(6) yes 55501
C(26) C(37) 2.303(5) yes 55501
C(26) C(59) 3.471(8) yes 56502
C(26) C(342) 3.462(6) yes 55501
C(26) H(33) 2.681(7) no 55501
C(26) H(34) 2.975(6) no 55501
C(26) H(35) 3.475(8) no 56502
C(26) H(39) 3.506(6) no 55501
C(28) C(8) 3.158(5) yes 55501
C(28) C(11) 2.482(6) yes 55501
C(28) C(16) 2.856(6) yes 55501
C(28) C(17) 2.437(5) yes 55501
C(28) C(29) 3.183(6) yes 55501
C(28) C(42) 2.529(5) yes 55501
C(28) C(45) 2.459(5) yes 55501
C(28) C(63) 2.813(6) yes 55501
C(28) C(64) 2.439(6) yes 55501
C(28) H(4) 2.930(8) no 66502
C(28) H(16) 3.156(8) no 66502
C(28) H(17) 3.370(5) no 55501
C(28) H(18) 3.376(5) no 55501
C(28) H(20) 2.165(5) no 55501
C(28) H(21) 3.385(6) no 55501
C(28) H(30) 2.606(7) no 55501
C(28) H(42) 3.079(9) no 66502
C(29) C(9) 2.436(5) yes 55501
C(29) C(28) 3.183(6) yes 55501
C(29) C(33) 2.776(5) yes 55501
C(29) C(38) 3.025(6) yes 55501
C(29) C(42) 2.493(6) yes 55501
C(29) C(48) 2.419(5) yes 55501
C(29) C(343) 3.050(7) yes 55501
C(29) H(1) 3.551(6) no 66502
C(29) H(4) 3.482(5) no 66502
C(29) H(20) 2.738(8) no 55501
C(29) H(31) 2.128(7) no 55501
C(29) H(32) 3.369(6) no 55501
C(30) S(1) 3.453(4) yes 55501
C(30) O(1) 3.117(4) yes 55501
C(30) N(1) 2.552(5) yes 55501
C(30) C(12) 2.484(5) yes 55501
C(30) C(15) 2.883(6) yes 55501
C(30) C(22) 2.782(6) yes 55501
C(30) C(26) 2.464(6) yes 55501
C(30) C(39) 2.428(7) yes 55501
C(30) C(40) 2.424(5) yes 55501
C(30) H(9) 3.420(7) no 55501
C(30) H(11) 3.443(5) no 55501
C(30) H(12) 2.081(6) no 55501
C(30) H(13) 3.492(8) no 55501
C(30) H(29) 3.373(6) no 55501
C(30) H(35) 2.884(7) no 56502
C(30) H(39) 3.400(7) no 55501
C(33) C(8) 2.429(5) yes 55501
C(33) C(15) 2.505(7) yes 55501
C(33) C(23) 3.211(6) yes 55501
C(33) C(26) 3.032(7) yes 55501
C(33) C(29) 2.776(5) yes 55501
C(33) C(34) 2.392(5) yes 55501
C(33) C(35) 3.080(7) yes 55501
C(33) H(31) 3.303(6) no 55501
C(33) H(32) 2.060(7) no 55501
C(33) H(34) 2.564(7) no 55501
C(34) C(8) 2.422(7) yes 55501
C(34) C(9) 2.802(6) yes 55501
C(34) C(33) 2.392(5) yes 55501
C(34) C(71) 3.544(8) yes 56502
C(34) C(75) 3.539(8) yes 56502
C(34) H(1) 3.324(6) no 66502
C(34) H(30) 2.087(6) no 55501
C(34) H(32) 2.144(5) no 55501
C(34) H(33) 3.393(5) no 55501
C(35) C(9) 3.498(6) yes 55501
C(35) C(15) 3.445(5) yes 55501
C(35) C(23) 3.547(7) yes 56502
C(35) C(26) 2.641(6) yes 55501
C(35) C(33) 3.080(7) yes 55501
C(35) C(37) 2.398(6) yes 55501
C(35) C(52) 2.831(5) yes 55501
C(35) C(68) 2.425(6) yes 55501
C(35) H(13) 3.423(6) no 56502
C(35) H(33) 2.493(7) no 55501
C(35) H(35) 2.166(6) no 55501
C(35) H(36) 3.468(5) no 55501
C(36) C(11) 2.537(6) yes 55501
C(36) C(16) 3.068(5) yes 55501
C(36) C(18) 2.769(5) yes 55501
C(36) C(24) 2.433(6) yes 55501
C(36) C(46) 2.378(5) yes 55501
C(36) C(50) 2.946(5) yes 55501
C(36) C(341) 3.085(6) yes 55501
C(36) H(26) 3.174(7) no 55501
C(36) H(28) 2.120(6) no 55501
C(36) H(82) 3.192(5) no 55501
C(37) S(1) 2.651(4) yes 55501
C(37) O(39) 3.020(5) yes 55501
C(37) C(21) 3.029(7) yes 55501
C(37) C(26) 2.303(5) yes 55501
C(37) C(35) 2.398(6) yes 55501
C(37) C(44) 2.282(5) yes 55501
C(37) C(57) 3.308(7) yes 55501
C(37) C(59) 2.724(6) yes 55501
C(37) C(68) 2.356(6) yes 55501
C(37) H(13) 3.455(9) no 55501
C(37) H(34) 3.334(5) no 55501
C(37) H(34) 3.439(7) no 56502
C(37) H(36) 3.364(6) no 55501
C(37) H(37) 2.260(5) no 55501
C(37) H(41) 3.235(6) no 55501
C(38) C(8) 2.581(5) yes 55501
C(38) C(13) 2.451(6) yes 55501
C(38) C(14) 2.449(5) yes 55501
C(38) C(16) 2.462(5) yes 55501
C(38) C(17) 2.798(5) yes 55501
C(38) C(24) 2.836(5) yes 55501
C(38) C(29) 3.025(6) yes 55501
C(38) C(43) 2.471(5) yes 55501
C(38) C(343) 2.538(6) yes 55501
C(38) H(16) 2.874(9) no 66502
C(38) H(20) 2.796(6) no 55501
C(38) H(30) 2.722(6) no 55501
C(38) H(42) 3.430(9) no 66502
C(39) C(20) 2.821(7) yes 55501
C(39) C(30) 2.428(7) yes 55501
C(39) C(40) 2.405(6) yes 55501
C(39) C(346) 3.545(6) yes 65501
C(39) H(9) 1.094(7) no 55501
C(39) H(10) 2.128(5) no 55501
C(39) H(11) 3.391(5) no 55501
C(39) H(12) 2.092(6) no 55501
C(39) H(35) 3.500(6) no 56502
C(39) H(40) 2.813(6) no 65501
C(39) H(43) 3.581(8) no 55501
C(39) H(48) 3.425(8) no 65501
C(40) C(12) 2.517(7) yes 55501
C(40) C(14) 2.998(6) yes 55501
C(40) C(18) 3.049(7) yes 55501
C(40) C(24) 3.157(7) yes 55501
C(40) C(30) 2.424(5) yes 55501
C(40) C(39) 2.405(6) yes 55501
C(40) C(47) 2.771(5) yes 55501
C(40) H(9) 3.386(6) no 55501
C(40) H(10) 2.120(7) no 55501
C(40) H(11) 1.108(5) no 55501
C(40) H(29) 2.485(7) no 55501
C(40) H(32) 3.106(5) no 65501
C(40) H(35) 3.196(7) no 56502
C(40) H(43) 3.067(8) no 66502
C(40) H(48) 3.253(7) no 65501
C(41) C(13) 2.439(6) yes 55501
C(41) C(18) 2.397(6) yes 55501
C(41) C(24) 2.808(6) yes 55501
C(41) H(27) 2.095(5) no 55501
C(41) H(29) 3.341(6) no 55501
C(41) H(82) 2.003(5) no 55501
C(42) C(9) 2.479(5) yes 55501
C(42) C(11) 2.466(5) yes 55501
C(42) C(12) 2.454(5) yes 55501
C(42) C(13) 2.783(5) yes 55501
C(42) C(15) 2.835(5) yes 55501
C(42) C(24) 2.434(6) yes 55501
C(42) C(28) 2.529(5) yes 55501
C(42) C(29) 2.493(6) yes 55501
C(42) C(343) 2.987(6) yes 55501
C(42) H(16) 3.090(9) no 66502
C(42) H(20) 2.703(6) no 55501
C(42) H(30) 2.731(6) no 55501
C(43) C(11) 2.862(5) yes 55501
C(43) C(16) 2.470(6) yes 55501
C(43) C(38) 2.471(5) yes 55501
C(43) C(63) 2.400(6) yes 55501
C(43) C(64) 2.786(6) yes 55501
C(43) C(343) 2.428(5) yes 55501
C(43) H(4) 2.848(8) no 66502
C(43) H(5) 3.409(7) no 66502
C(43) H(17) 2.118(5) no 55501
C(43) H(18) 2.108(5) no 55501
C(43) H(19) 3.300(6) no 55501
C(43) H(20) 3.385(5) no 55501
C(43) H(30) 3.535(6) no 55501
C(43) H(42) 2.866(9) no 66502
C(44) S(1) 2.657(3) yes 55501
C(44) O(1) 2.944(4) yes 55501
C(44) C(12) 2.791(5) yes 55501
C(44) C(15) 2.428(5) yes 55501
C(44) C(20) 2.432(5) yes 55501
C(44) C(21) 3.179(6) yes 55501
C(44) C(23) 2.291(6) yes 55501
C(44) C(37) 2.282(5) yes 55501
C(44) C(47) 2.507(7) yes 55501
C(44) C(342) 3.243(7) yes 55501
C(44) H(12) 2.683(7) no 55501
C(44) H(13) 3.360(9) no 55501
C(44) H(35) 3.267(7) no 56502
C(44) H(39) 3.022(7) no 55501
C(45) C(17) 2.472(6) yes 55501
C(45) C(28) 2.459(5) yes 55501
C(45) C(64) 2.401(6) yes 55501
C(45) C(72) 3.521(9) yes 66502
C(45) C(73) 3.581(9) yes 66502
C(45) C(343) 2.791(5) yes 55501
C(45) H(4) 2.766(9) no 66502
C(45) H(5) 2.917(9) no 66502
C(45) H(17) 2.645(6) no 55501
C(45) H(19) 2.024(6) no 55501
C(45) H(21) 3.348(6) no 55501
C(45) H(42) 3.438(8) no 66502
C(46) C(13) 2.793(5) yes 55501
C(46) C(24) 2.416(6) yes 55501
C(46) C(36) 2.378(5) yes 55501
C(46) H(27) 3.328(5) no 55501
C(46) H(28) 2.156(6) no 55501
C(46) H(29) 2.112(6) no 55501
C(46) H(48) 3.490(7) no 65501
C(47) O(1) 2.984(5) yes 55501
C(47) N(1) 3.026(6) yes 55501
C(47) C(20) 2.447(6) yes 55501
C(47) C(22) 2.388(5) yes 55501
C(47) C(40) 2.771(5) yes 55501
C(47) C(44) 2.507(7) yes 55501
C(47) H(9) 2.142(7) no 55501
C(47) H(10) 3.347(6) no 55501
C(47) H(13) 2.961(7) no 55501
C(47) H(35) 3.221(6) no 56502
C(47) H(40) 3.555(6) no 65501
C(48) C(8) 2.809(6) yes 55501
C(48) C(9) 2.431(7) yes 55501
C(48) C(29) 2.419(5) yes 55501
C(48) C(51) 3.394(7) yes 56502
C(48) C(71) 3.473(8) yes 56502
C(48) H(30) 3.340(5) no 55501
C(48) H(31) 2.078(5) no 55501
C(48) H(33) 2.154(5) no 55501
C(48) H(34) 3.264(7) no 55501
C(49) C(60) 2.756(9) yes 55501
C(49) C(62) 2.40(1) yes 55501
C(49) C(344) 2.422(8) yes 55501
C(49) H(6) 3.004(7) no 55501
C(49) H(7) 2.100(9) no 55501
C(49) H(8) 2.181(9) no 55501
C(49) H(44) 1.100(8) no 55501
C(49) H(45) 3.585(9) no 55501
C(49) H(50) 3.42(1) no 55501
C(50) C(11) 2.594(5) yes 55501
C(50) C(13) 3.094(5) yes 55501
C(50) C(17) 2.438(6) yes 55501
C(50) C(36) 2.946(5) yes 55501
C(50) C(53) 2.402(7) yes 55501
C(50) C(347) 2.404(6) yes 55501
C(50) C(348) 2.768(6) yes 55501
C(50) H(17) 2.593(6) no 55501
C(50) H(22) 2.153(7) no 55501
C(50) H(23) 3.336(6) no 55501
C(50) H(25) 3.404(7) no 55501
C(50) H(26) 2.101(7) no 55501
C(50) H(27) 2.288(6) no 55501
C(51) C(48) 3.394(7) yes 56502
C(51) C(56) 2.366(8) yes 55501
C(51) C(67) 2.744(7) yes 55501
C(51) C(75) 2.396(8) yes 55501
C(51) H(11) 3.216(8) no 66502
C(51) H(12) 3.506(9) no 55501
C(51) H(13) 2.13(1) no 55501
C(51) H(14) 3.330(8) no 55501
C(51) H(16) 2.20(1) no 55501
C(51) H(32) 3.050(7) no 56502
C(51) H(36) 3.160(7) no 65501
C(51) H(42) 3.306(8) no 55501
C(51) H(43) 1.166(6) no 55501
C(52) S(1) 3.285(5) yes 55501
C(52) O(39) 3.020(5) yes 55501
C(52) N(1) 2.527(5) yes 55501
C(52) C(23) 2.452(5) yes 55501
C(52) C(35) 2.831(5) yes 55501
C(52) C(57) 3.504(8) yes 55501
C(52) C(59) 2.415(6) yes 55501
C(52) H(20) 3.010(7) no 56502
C(52) H(35) 3.346(6) no 55501
C(52) H(36) 2.133(6) no 55501
C(52) H(37) 1.168(5) no 55501
C(52) H(41) 3.012(8) no 55501
C(53) C(50) 2.402(7) yes 55501
C(53) C(347) 2.407(8) yes 55501
C(53) C(350) 2.779(8) yes 55501
C(53) H(23) 3.335(8) no 55501
C(53) H(24) 2.054(7) no 55501
C(53) H(26) 2.189(7) no 55501
C(53) H(27) 3.349(7) no 55501
C(53) H(31) 3.308(8) no 65501
C(54) C(65) 2.410(7) yes 55501
C(54) C(72) 2.774(9) yes 55501
C(54) C(73) 2.401(9) yes 55501
C(54) H(1) 3.359(6) no 55501
C(54) H(2) 2.025(6) no 55501
C(54) H(5) 3.399(9) no 55501
C(54) H(6) 2.212(7) no 55501
C(54) H(45) 3.313(9) no 65501
C(55) C(1) 2.409(9) yes 55501
C(55) C(60) 2.376(8) yes 55501
C(55) C(344) 2.801(8) yes 55501
C(55) H(5) 3.332(7) no 55501
C(55) H(6) 3.202(9) no 55501
C(55) H(7) 1.205(8) no 55501
C(55) H(8) 3.45(1) no 55501
C(55) H(44) 2.13(1) no 55501
C(55) H(45) 3.026(9) no 55501
C(55) H(50) 2.13(1) no 55501
C(56) C(51) 2.366(8) yes 55501
C(56) C(71) 2.75(1) yes 55501
C(56) C(75) 2.39(1) yes 55501
C(56) H(14) 3.51(1) no 55501
C(56) H(15) 1.939(9) no 55501
C(56) H(16) 2.180(8) no 55501
C(56) H(26) 3.417(9) no 66502
C(56) H(31) 3.224(8) no 56502
C(56) H(42) 1.09(1) no 55501
C(56) H(43) 3.434(7) no 55501
C(57) S(1) 2.729(6) yes 55501
C(57) S(1) 2.367(5) yes 55503
C(57) O(39) 2.963(7) yes 55501
C(57) N(1) 3.531(7) yes 55501
C(57) C(37) 3.308(7) yes 55501
C(57) C(52) 3.504(8) yes 55501
C(57) C(58) 2.411(8) yes 55501
C(57) C(66) 2.765(7) yes 55501
C(57) C(342) 2.422(6) yes 55501
C(57) H(39) 3.359(6) no 55501
C(57) H(39) 3.569(6) no 55502
C(57) H(40) 2.159(8) no 55501
C(57) H(41) 1.107(7) no 55501
C(58) S(1) 2.761(5) yes 55503
C(58) O(1) 3.483(6) yes 55502
C(58) C(21) 2.769(8) yes 55501
C(58) C(57) 2.411(8) yes 55501
C(58) C(342) 2.413(8) yes 55501
C(58) H(33) 3.536(6) no 55501
C(58) H(38) 2.095(7) no 55501
C(58) H(39) 3.399(8) no 55501
C(58) H(40) 2.090(6) no 55501
C(58) H(41) 3.446(7) no 55501
C(58) H(47) 2.050(9) no 55501
C(58) H(48) 2.155(8) no 55501
C(58) H(49) 2.040(8) no 55501
C(59) C(23) 2.390(6) yes 55501
C(59) C(26) 3.471(8) yes 56502
C(59) C(37) 2.724(6) yes 55501
C(59) C(52) 2.415(6) yes 55501
C(59) H(33) 3.594(7) no 55501
C(59) H(34) 2.078(5) no 55501
C(59) H(36) 2.225(6) no 55501
C(59) H(37) 3.464(6) no 55501
C(60) C(1) 2.36(1) yes 55501
C(60) C(49) 2.756(9) yes 55501
C(60) C(55) 2.376(8) yes 55501
C(60) H(7) 3.512(8) no 55501
C(60) H(8) 3.45(1) no 55501
C(60) H(17) 3.067(6) no 66502
C(60) H(22) 3.558(8) no 66502
C(60) H(46) 2.31(1) no 55501
C(60) H(50) 2.26(1) no 55501
C(61) C(67) 2.394(8) yes 55501
C(61) C(71) 2.38(1) yes 55501
C(61) C(75) 2.76(1) yes 55501
C(61) H(11) 3.260(7) no 66502
C(61) H(13) 3.35(1) no 55501
C(61) H(15) 3.219(7) no 55501
C(61) H(16) 1.164(9) no 55501
C(61) H(31) 3.436(7) no 56502
C(61) H(32) 3.349(7) no 56502
C(61) H(36) 2.939(7) no 65501
C(61) H(42) 2.070(8) no 55501
C(61) H(43) 2.198(8) no 55501
C(62) C(1) 2.77(1) yes 55501
C(62) C(49) 2.40(1) yes 55501
C(62) C(344) 2.45(1) yes 55501
C(62) H(5) 3.390(8) no 55501
C(62) H(7) 2.302(9) no 55501
C(62) H(18) 3.483(7) no 66502
C(62) H(44) 3.34(1) no 55501
C(62) H(45) 1.819(9) no 55501
C(62) H(50) 1.15(1) no 55501
C(63) C(28) 2.813(6) yes 55501
C(63) C(43) 2.400(6) yes 55501
C(63) C(72) 3.569(9) yes 66502
C(63) C(343) 2.406(5) yes 55501
C(63) H(4) 2.782(9) no 66502
C(63) H(5) 3.576(9) no 66502
C(63) H(18) 2.103(6) no 55501
C(63) H(20) 3.331(5) no 55501
C(63) H(21) 2.139(6) no 55501
C(64) C(28) 2.439(6) yes 55501
C(64) C(43) 2.786(6) yes 55501
C(64) C(45) 2.401(6) yes 55501
C(64) H(4) 2.897(9) no 66502
C(64) H(14) 3.398(7) no 56502
C(64) H(18) 3.357(6) no 55501
C(64) H(19) 2.133(5) no 55501
C(64) H(20) 2.067(5) no 55501
C(64) H(30) 3.599(7) no 55501
C(64) H(37) 3.212(6) no 56502
C(65) C(54) 2.410(7) yes 55501
C(65) C(69) 2.768(6) yes 55501
C(65) C(73) 2.401(7) yes 55501
C(65) H(2) 2.197(9) no 55501
C(65) H(3) 3.386(7) no 55501
C(65) H(4) 2.154(9) no 55501
C(65) H(5) 3.398(7) no 55501
C(65) H(15) 3.091(8) no 65501
C(65) H(30) 3.523(6) no 66502
C(65) H(31) 3.563(5) no 66502
C(66) S(1) 2.392(4) yes 55503
C(66) C(21) 2.378(7) yes 55501
C(66) C(57) 2.765(7) yes 55501
C(66) C(74) 2.523(9) yes 55501
C(66) C(346) 2.391(6) yes 55501
C(66) H(33) 3.529(6) no 55501
C(66) H(39) 2.167(8) no 55501
C(66) H(40) 3.328(7) no 55501
C(66) H(47) 3.030(9) no 55501
C(66) H(48) 3.316(8) no 55501
C(66) H(49) 2.442(9) no 55501
C(67) C(51) 2.744(7) yes 55501
C(67) C(61) 2.394(8) yes 55501
C(67) C(71) 2.377(8) yes 55501
C(67) H(13) 3.392(8) no 55501
C(67) H(14) 2.31(1) no 55501
C(67) H(16) 3.437(9) no 55501
C(67) H(31) 3.262(8) no 56502
C(67) H(42) 2.23(1) no 55501
C(68) C(15) 3.592(8) yes 56502
C(68) C(23) 2.779(6) yes 55501
C(68) C(35) 2.425(6) yes 55501
C(68) C(37) 2.356(6) yes 55501
C(68) H(20) 3.399(7) no 56502
C(68) H(34) 3.330(5) no 55501
C(68) H(35) 2.090(6) no 55501
C(68) H(36) 1.140(6) no 55501
C(68) H(37) 2.200(6) no 55501
C(69) C(65) 2.768(6) yes 55501
C(69) C(70) 2.375(7) yes 55501
C(69) C(72) 2.404(7) yes 55501
C(69) H(2) 3.288(8) no 55501
C(69) H(3) 2.114(9) no 55501
C(69) H(4) 3.401(8) no 55501
C(69) H(5) 2.147(9) no 55501
C(69) H(6) 1.106(6) no 55501
C(70) C(69) 2.375(7) yes 55501
C(70) C(72) 2.392(9) yes 55501
C(70) C(73) 2.760(8) yes 55501
C(70) H(1) 2.162(7) no 55501
C(70) H(3) 2.120(7) no 55501
C(70) H(4) 3.414(9) no 55501
C(70) H(6) 3.404(7) no 55501
C(70) H(45) 3.430(9) no 65501
C(71) C(34) 3.544(8) yes 56502
C(71) C(48) 3.473(8) yes 56502
C(71) C(56) 2.75(1) yes 55501
C(71) C(61) 2.38(1) yes 55501
C(71) C(67) 2.377(8) yes 55501
C(71) H(12) 2.941(8) no 55501
C(71) H(13) 1.100(9) no 55501
C(71) H(14) 2.044(8) no 55501
C(71) H(15) 3.421(8) no 55501
C(71) H(16) 3.45(1) no 55501
C(71) H(32) 3.536(8) no 56502
C(71) H(34) 3.263(7) no 56502
C(71) H(43) 2.187(8) no 55501
C(72) C(45) 3.521(9) yes 66502
C(72) C(54) 2.774(9) yes 55501
C(72) C(63) 3.569(9) yes 66502
C(72) C(69) 2.404(7) yes 55501
C(72) C(70) 2.392(9) yes 55501
C(72) H(1) 2.063(7) no 55501
C(72) H(2) 3.375(9) no 55501
C(72) H(4) 1.116(9) no 55501
C(72) H(5) 2.189(7) no 55501
C(72) H(6) 3.376(7) no 55501
C(72) H(30) 3.290(6) no 66502
C(73) C(45) 3.581(9) yes 66502
C(73) C(54) 2.401(9) yes 55501
C(73) C(65) 2.401(7) yes 55501
C(73) C(70) 2.760(8) yes 55501
C(73) H(1) 3.330(6) no 55501
C(73) H(3) 3.348(9) no 55501
C(73) H(4) 2.177(7) no 55501
C(73) H(5) 1.102(8) no 55501
C(73) H(6) 2.095(8) no 55501
C(73) H(18) 3.480(9) no 66502
C(74) O(1) 3.439(5) yes 55502
C(74) C(66) 2.523(9) yes 55501
C(74) C(346) 2.521(8) yes 55501
C(74) H(38) 2.676(8) no 55501
C(74) H(40) 2.631(7) no 55501
C(74) H(49) 1.120(7) no 55501
C(75) C(34) 3.539(8) yes 56502
C(75) C(51) 2.396(8) yes 55501
C(75) C(56) 2.39(1) yes 55501
C(75) C(61) 2.76(1) yes 55501
C(75) H(13) 2.192(8) no 55501
C(75) H(14) 1.15(1) no 55501
C(75) H(15) 2.252(9) no 55501
C(75) H(31) 3.486(9) no 56502
C(75) H(42) 3.42(1) no 55501
C(75) H(43) 3.442(7) no 55501
C(341) C(11) 3.234(6) yes 55501
C(341) C(13) 3.351(5) yes 55501
C(341) C(16) 2.486(6) yes 55501
C(341) C(17) 3.471(6) yes 55501
C(341) C(36) 3.085(6) yes 55501
C(341) C(347) 2.772(7) yes 55501
C(341) C(348) 2.395(7) yes 55501
C(341) C(350) 2.407(7) yes 55501
C(341) H(22) 3.383(7) no 55501
C(341) H(24) 3.295(7) no 55501
C(341) H(25) 2.189(7) no 55501
C(341) H(26) 1.094(7) no 55501
C(341) H(27) 2.638(7) no 55501
C(341) H(31) 2.888(8) no 65501
C(342) S(1) 2.719(5) yes 55501
C(342) S(1) 1.996(4) yes 55503
C(342) O(1) 3.017(6) yes 55501
C(342) N(1) 3.385(7) yes 55501
C(342) C(26) 3.462(6) yes 55501
C(342) C(44) 3.243(7) yes 55501
C(342) C(57) 2.422(6) yes 55501
C(342) C(58) 2.413(8) yes 55501
C(342) C(346) 2.780(7) yes 55501
C(342) H(38) 2.131(8) no 55501
C(342) H(41) 3.387(6) no 55501
C(343) C(8) 3.100(6) yes 55501
C(343) C(29) 3.050(7) yes 55501
C(343) C(38) 2.538(6) yes 55501
C(343) C(42) 2.987(6) yes 55501
C(343) C(43) 2.428(5) yes 55501
C(343) C(45) 2.791(5) yes 55501
C(343) C(63) 2.406(5) yes 55501
C(343) H(4) 2.948(8) no 66502
C(343) H(14) 3.593(7) no 56502
C(343) H(16) 3.468(7) no 66502
C(343) H(19) 3.336(5) no 55501
C(343) H(21) 2.097(6) no 55501
C(343) H(30) 2.681(8) no 55501
C(343) H(37) 2.981(6) no 56502
C(344) C(49) 2.422(8) yes 55501
C(344) C(55) 2.801(8) yes 55501
C(344) C(62) 2.45(1) yes 55501
C(344) H(8) 2.22(1) no 55501
C(344) H(22) 3.128(6) no 66502
C(344) H(44) 3.440(8) no 55501
C(344) H(45) 2.11(1) no 55501
C(344) H(46) 1.307(9) no 55501
C(344) H(50) 3.51(1) no 55501
C(346) S(1) 2.701(5) yes 55503
C(346) O(1) 2.701(6) yes 55503
C(346) O(39) 2.701(6) yes 55503
C(346) N(1) 2.701(6) yes 55503
C(346) C(1) 2.701(7) yes 55503
C(346) C(8) 2.701(6) yes 55503
C(346) C(9) 2.701(6) yes 55503
C(346) C(11) 2.701(6) yes 55503
C(346) C(12) 2.701(6) yes 55503
C(346) C(13) 2.701(6) yes 55503
C(346) C(14) 2.701(6) yes 55503
C(346) C(15) 2.701(6) yes 55503
C(346) C(16) 2.701(6) yes 55503
C(346) C(17) 2.701(6) yes 55503
C(346) C(18) 2.701(6) yes 55503
C(346) C(20) 2.701(6) yes 55503
C(346) C(21) 2.387(8) yes 55501
C(346) C(21) 2.701(6) yes 55503
C(346) C(22) 2.701(7) yes 55503
C(346) C(23) 2.701(6) yes 55503
C(346) C(24) 2.701(6) yes 55503
C(346) C(26) 2.701(6) yes 55503
C(346) C(28) 2.701(6) yes 55503
C(346) C(29) 2.701(6) yes 55503
C(346) C(30) 2.701(6) yes 55503
C(346) C(33) 2.701(6) yes 55503
C(346) C(34) 2.701(6) yes 55503
C(346) C(35) 2.701(6) yes 55503
C(346) C(36) 2.701(6) yes 55503
C(346) C(37) 2.701(6) yes 55503
C(346) C(38) 2.701(6) yes 55503
C(346) C(39) 2.701(6) yes 55503
C(346) C(40) 2.701(6) yes 55503
C(346) C(41) 2.701(6) yes 55503
C(346) C(42) 2.701(6) yes 55503
C(346) C(43) 2.701(6) yes 55503
C(346) C(44) 2.701(6) yes 55503
C(346) C(45) 2.701(6) yes 55503
C(346) C(46) 2.701(6) yes 55503
C(346) C(47) 2.701(6) yes 55503
C(346) C(48) 2.701(6) yes 55503
C(346) C(49) 2.701(7) yes 55503
C(346) C(50) 2.701(6) yes 55503
C(346) C(51) 2.701(7) yes 55503
C(346) C(52) 2.701(7) yes 55503
C(346) C(53) 2.701(7) yes 55503
C(346) C(54) 2.701(7) yes 55503
C(346) C(55) 2.701(7) yes 55503
C(346) C(56) 2.701(8) yes 55503
C(346) C(57) 2.701(7) yes 55503
C(346) C(58) 2.701(7) yes 55503
C(346) C(59) 2.701(6) yes 55503
C(346) C(60) 2.701(8) yes 55503
C(346) C(61) 2.701(7) yes 55503
C(346) C(62) 2.701(8) yes 55503
C(346) C(63) 2.701(7) yes 55503
C(346) C(64) 2.701(6) yes 55503
C(346) C(65) 2.701(7) yes 55503
C(346) C(66) 2.391(6) yes 55501
C(346) C(66) 2.701(7) yes 55503
C(346) C(67) 2.701(8) yes 55503
C(346) C(68) 2.701(7) yes 55503
C(346) C(69) 2.701(7) yes 55503
C(346) C(70) 2.701(7) yes 55503
C(346) C(71) 2.701(7) yes 55503
C(346) C(72) 2.701(7) yes 55503
C(346) C(73) 2.701(7) yes 55503
C(346) C(74) 2.521(8) yes 55501
C(346) C(74) 2.701(7) yes 55503
C(346) C(75) 2.701(7) yes 55503
C(346) C(341) 2.701(6) yes 55503
C(346) C(342) 2.780(7) yes 55501
C(346) C(342) 2.701(7) yes 55503
C(346) C(343) 2.701(6) yes 55503
C(346) C(344) 2.701(8) yes 55503
C(346) C(346) 2.701(7) yes 55503
C(346) C(347) 2.701(7) yes 55503
C(346) C(348) 2.701(7) yes 55503
C(346) C(350) 2.701(6) yes 55503
C(346) H(1) 2.701(7) no 55503
C(346) H(2) 2.701(7) no 55503
C(346) H(3) 2.701(7) no 55503
C(346) H(4) 2.701(7) no 55503
C(346) H(5) 2.701(7) no 55503
C(346) H(6) 2.701(7) no 55503
C(346) H(7) 2.701(7) no 55503
C(346) H(8) 2.701(7) no 55503
C(346) H(9) 2.701(6) no 55503
C(346) H(10) 2.701(7) no 55503
C(346) H(11) 2.701(6) no 55503
C(346) H(12) 2.701(6) no 55503
C(346) H(13) 2.701(7) no 55503
C(346) H(14) 2.701(7) no 55503
C(346) H(15) 2.701(8) no 55503
C(346) H(16) 2.701(7) no 55503
C(346) H(17) 2.701(6) no 55503
C(346) H(18) 2.701(6) no 55503
C(346) H(19) 2.701(7) no 55503
C(346) H(20) 2.701(6) no 55503
C(346) H(21) 2.701(6) no 55503
C(346) H(22) 2.701(6) no 55503
C(346) H(23) 2.701(7) no 55503
C(346) H(24) 2.701(7) no 55503
C(346) H(25) 2.701(7) no 55503
C(346) H(26) 2.701(6) no 55503
C(346) H(27) 2.701(6) no 55503
C(346) H(28) 2.701(6) no 55503
C(346) H(29) 2.701(6) no 55503
C(346) H(30) 2.701(6) no 55503
C(346) H(31) 2.701(6) no 55503
C(346) H(32) 2.701(6) no 55503
C(346) H(33) 2.701(6) no 55503
C(346) H(34) 2.701(6) no 55503
C(346) H(35) 2.701(6) no 55503
C(346) H(36) 2.701(7) no 55503
C(346) H(37) 2.701(7) no 55503
C(346) H(38) 3.343(6) no 55501
C(346) H(38) 2.701(7) no 55503
C(346) H(39) 3.559(6) no 55502
C(346) H(39) 2.701(7) no 55503
C(346) H(40) 2.701(7) no 55503
C(346) H(41) 2.208(8) no 55501
C(346) H(41) 2.701(7) no 55503
C(346) H(42) 2.701(8) no 55503
C(346) H(43) 2.701(7) no 55503
C(346) H(44) 2.701(7) no 55503
C(346) H(45) 2.701(8) no 55503
C(346) H(46) 2.701(8) no 55503
C(346) H(47) 2.890(9) no 55501
C(346) H(47) 2.701(7) no 55503
C(346) H(48) 2.751(8) no 55501
C(346) H(48) 2.701(7) no 55503
C(346) H(49) 3.342(8) no 55501
C(346) H(49) 2.701(7) no 55503
C(346) H(50) 2.701(8) no 55503
C(346) H(82) 2.701(6) no 55503
C(347) C(50) 2.404(6) yes 55501
C(347) C(53) 2.407(8) yes 55501
C(347) C(341) 2.772(7) yes 55501
C(347) H(22) 2.100(7) no 55501
C(347) H(24) 2.156(8) no 55501
C(347) H(25) 3.309(8) no 55501
C(347) H(27) 3.441(5) no 55501
C(347) H(46) 3.006(8) no 66502
C(348) C(50) 2.768(6) yes 55501
C(348) C(341) 2.395(7) yes 55501
C(348) C(350) 2.395(7) yes 55501
C(348) H(22) 3.335(7) no 55501
C(348) H(23) 2.086(9) no 55501
C(348) H(25) 2.055(9) no 55501
C(348) H(26) 3.416(7) no 55501
C(350) C(16) 2.487(6) yes 55501
C(350) C(17) 3.044(6) yes 55501
C(350) C(53) 2.779(8) yes 55501
C(350) C(341) 2.407(7) yes 55501
C(350) C(348) 2.395(7) yes 55501
C(350) H(17) 2.834(6) no 55501
C(350) H(23) 2.104(6) no 55501
C(350) H(24) 3.373(7) no 55501
C(350) H(26) 3.359(7) no 55501
C(350) H(27) 2.779(5) no 55501
C(350) H(46) 2.918(7) no 66502
H(1) C(29) 3.551(6) no 66502
H(1) C(34) 3.324(6) no 66502
H(1) C(54) 3.359(6) no 55501
H(1) C(56) 3.392(8) no 65501
H(1) C(67) 3.028(8) no 65501
H(1) C(70) 2.162(7) no 55501
H(1) C(72) 2.063(7) no 55501
H(1) C(73) 3.330(6) no 55501
H(2) C(54) 2.025(6) no 55501
H(2) C(60) 3.454(9) no 65501
H(2) C(65) 2.197(9) no 55501
H(2) C(69) 3.288(8) no 55501
H(2) C(72) 3.375(9) no 55501
H(3) C(60) 3.393(9) no 65501
H(3) C(65) 3.386(7) no 55501
H(3) C(69) 2.114(9) no 55501
H(3) C(70) 2.120(7) no 55501
H(3) C(73) 3.348(9) no 55501
H(4) C(28) 2.930(8) no 66502
H(4) C(29) 3.482(5) no 66502
H(4) C(43) 2.848(8) no 66502
H(4) C(45) 2.766(9) no 66502
H(4) C(63) 2.782(9) no 66502
H(4) C(64) 2.897(9) no 66502
H(4) C(65) 2.154(9) no 55501
H(4) C(69) 3.401(8) no 55501
H(4) C(70) 3.414(9) no 55501
H(4) C(72) 1.116(9) no 55501
H(4) C(73) 2.177(7) no 55501
H(4) C(343) 2.948(8) no 66502
H(5) C(43) 3.409(7) no 66502
H(5) C(45) 2.917(9) no 66502
H(5) C(54) 3.399(9) no 55501
H(5) C(55) 3.332(7) no 55501
H(5) C(62) 3.390(8) no 55501
H(5) C(63) 3.576(9) no 66502
H(5) C(65) 3.398(7) no 55501
H(5) C(69) 2.147(9) no 55501
H(5) C(72) 2.189(7) no 55501
H(5) C(73) 1.102(8) no 55501
H(6) C(49) 3.004(7) no 55501
H(6) C(54) 2.212(7) no 55501
H(6) C(55) 3.202(9) no 55501
H(6) C(69) 1.106(6) no 55501
H(6) C(70) 3.404(7) no 55501
H(6) C(72) 3.376(7) no 55501
H(6) C(73) 2.095(8) no 55501
H(7) C(1) 3.370(9) no 55501
H(7) C(49) 2.100(9) no 55501
H(7) C(55) 1.205(8) no 55501
H(7) C(60) 3.512(8) no 55501
H(7) C(62) 2.302(9) no 55501
H(8) C(1) 1.17(1) no 55501
H(8) C(49) 2.181(9) no 55501
H(8) C(55) 3.45(1) no 55501
H(8) C(60) 3.45(1) no 55501
H(8) C(344) 2.22(1) no 55501
H(9) C(22) 2.169(6) no 55501
H(9) C(30) 3.420(7) no 55501
H(9) C(39) 1.094(7) no 55501
H(9) C(40) 3.386(6) no 55501
H(9) C(47) 2.142(7) no 55501
H(9) C(57) 3.488(6) no 65501
H(9) C(59) 3.166(7) no 65501
H(9) C(68) 3.165(8) no 65501
H(9) C(346) 3.153(7) no 65501
H(10) C(20) 3.395(7) no 55501
H(10) C(33) 3.039(6) no 65501
H(10) C(35) 2.983(8) no 65501
H(10) C(39) 2.128(5) no 55501
H(10) C(40) 2.120(7) no 55501
H(10) C(47) 3.347(6) no 55501
H(10) C(48) 3.217(5) no 65501
H(10) C(59) 3.203(8) no 65501
H(10) C(346) 3.524(6) no 65501
H(11) C(12) 2.782(6) no 55501
H(11) C(13) 3.556(6) no 55501
H(11) C(14) 2.689(7) no 55501
H(11) C(18) 2.748(8) no 55501
H(11) C(20) 2.201(5) no 55501
H(11) C(22) 2.109(6) no 55501
H(11) C(24) 2.575(7) no 55501
H(11) C(30) 3.443(5) no 55501
H(11) C(39) 3.391(5) no 55501
H(11) C(40) 1.108(5) no 55501
H(11) C(48) 3.306(6) no 65501
H(11) C(51) 3.216(8) no 66502
H(11) C(61) 3.260(7) no 66502
H(12) S(1) 3.070(5) no 55501
H(12) O(1) 2.421(6) no 55501
H(12) N(1) 2.681(6) no 55501
H(12) C(20) 3.342(5) no 55501
H(12) C(22) 3.324(5) no 55501
H(12) C(30) 2.081(6) no 55501
H(12) C(39) 2.092(6) no 55501
H(12) C(44) 2.683(7) no 55501
H(12) C(51) 3.506(9) no 55501
H(12) C(71) 2.941(8) no 55501
H(13) N(1) 2.719(9) no 55501
H(13) C(30) 3.492(8) no 55501
H(13) C(35) 3.423(6) no 56502
H(13) C(37) 3.455(9) no 55501
H(13) C(44) 3.360(9) no 55501
H(13) C(47) 2.961(7) no 55501
H(13) C(51) 2.13(1) no 55501
H(13) C(61) 3.35(1) no 55501
H(13) C(67) 3.392(8) no 55501
H(13) C(71) 1.100(9) no 55501
H(13) C(75) 2.192(8) no 55501
H(14) O(39) 2.919(9) no 55501
H(14) N(1) 3.546(8) no 55501
H(14) C(51) 3.330(8) no 55501
H(14) C(56) 3.51(1) no 55501
H(14) C(64) 3.398(7) no 56502
H(14) C(67) 2.31(1) no 55501
H(14) C(71) 2.044(8) no 55501
H(14) C(75) 1.15(1) no 55501
H(14) C(343) 3.593(7) no 56502
H(15) C(56) 1.939(9) no 55501
H(15) C(61) 3.219(7) no 55501
H(15) C(71) 3.421(8) no 55501
H(15) C(75) 2.252(9) no 55501
H(16) C(11) 3.276(9) no 66502
H(16) C(14) 3.096(8) no 66502
H(16) C(24) 3.557(9) no 66502
H(16) C(28) 3.156(8) no 66502
H(16) C(38) 2.874(9) no 66502
H(16) C(42) 3.090(9) no 66502
H(16) C(51) 2.20(1) no 55501
H(16) C(56) 2.180(8) no 55501
H(16) C(61) 1.164(9) no 55501
H(16) C(67) 3.437(9) no 55501
H(16) C(68) 3.423(7) no 65501
H(16) C(71) 3.45(1) no 55501
H(16) C(343) 3.468(7) no 66502
H(17) C(11) 3.388(5) no 55501
H(17) C(16) 2.105(5) no 55501
H(17) C(28) 3.370(5) no 55501
H(17) C(43) 2.118(5) no 55501
H(17) C(45) 2.645(6) no 55501
H(17) C(50) 2.593(6) no 55501
H(17) C(60) 3.067(6) no 66502
H(17) C(350) 2.834(6) no 55501
H(18) C(17) 2.650(6) no 55501
H(18) C(28) 3.376(5) no 55501
H(18) C(43) 2.108(5) no 55501
H(18) C(62) 3.483(7) no 66502
H(18) C(63) 2.103(6) no 55501
H(18) C(64) 3.357(6) no 55501
H(18) C(73) 3.480(9) no 66502
H(19) C(43) 3.300(6) no 55501
H(19) C(45) 2.024(6) no 55501
H(19) C(64) 2.133(5) no 55501
H(19) C(343) 3.336(5) no 55501
H(20) C(8) 2.537(6) no 55501
H(20) C(9) 3.469(6) no 55501
H(20) C(28) 2.165(5) no 55501
H(20) C(29) 2.738(8) no 55501
H(20) C(38) 2.796(6) no 55501
H(20) C(42) 2.703(6) no 55501
H(20) C(43) 3.385(5) no 55501
H(20) C(52) 3.010(7) no 56502
H(20) C(63) 3.331(5) no 55501
H(20) C(64) 2.067(5) no 55501
H(20) C(68) 3.399(7) no 56502
H(21) O(39) 3.127(6) no 56502
H(21) C(28) 3.385(6) no 55501
H(21) C(45) 3.348(6) no 55501
H(21) C(63) 2.139(6) no 55501
H(21) C(343) 2.097(6) no 55501
H(22) C(16) 2.732(6) no 55501
H(22) C(17) 2.983(7) no 55501
H(22) C(50) 2.153(7) no 55501
H(22) C(60) 3.558(8) no 66502
H(22) C(341) 3.383(7) no 55501
H(22) C(344) 3.128(6) no 66502
H(22) C(347) 2.100(7) no 55501
H(22) C(348) 3.335(7) no 55501
H(23) C(50) 3.336(6) no 55501
H(23) C(53) 3.335(8) no 55501
H(23) C(348) 2.086(9) no 55501
H(23) C(350) 2.104(6) no 55501
H(24) C(53) 2.054(7) no 55501
H(24) C(341) 3.295(7) no 55501
H(24) C(347) 2.156(8) no 55501
H(24) C(350) 3.373(7) no 55501
H(25) C(34) 3.588(8) no 65501
H(25) C(50) 3.404(7) no 55501
H(25) C(341) 2.189(7) no 55501
H(25) C(347) 3.309(8) no 55501
H(25) C(348) 2.055(9) no 55501
H(26) C(11) 2.998(6) no 55501
H(26) C(13) 3.081(6) no 55501
H(26) C(16) 2.603(7) no 55501
H(26) C(17) 3.574(6) no 55501
H(26) C(34) 2.972(7) no 65501
H(26) C(36) 3.174(7) no 55501
H(26) C(50) 2.101(7) no 55501
H(26) C(53) 2.189(7) no 55501
H(26) C(56) 3.417(9) no 66502
H(26) C(341) 1.094(7) no 55501
H(26) C(348) 3.416(7) no 55501
H(26) C(350) 3.359(7) no 55501
H(27) C(11) 2.754(6) no 55501
H(27) C(13) 2.147(6) no 55501
H(27) C(16) 2.774(6) no 55501
H(27) C(24) 3.388(5) no 55501
H(27) C(41) 2.095(5) no 55501
H(27) C(46) 3.328(5) no 55501
H(27) C(50) 2.288(6) no 55501
H(27) C(53) 3.349(7) no 55501
H(27) C(341) 2.638(7) no 55501
H(27) C(347) 3.441(5) no 55501
H(27) C(350) 2.779(5) no 55501
H(28) C(13) 3.409(6) no 55501
H(28) C(18) 3.381(6) no 55501
H(28) C(36) 2.120(6) no 55501
H(28) C(46) 2.156(6) no 55501
H(29) C(12) 2.623(6) no 55501
H(29) C(13) 3.324(5) no 55501
H(29) C(14) 2.628(5) no 55501
H(29) C(20) 2.424(6) no 55501
H(29) C(22) 3.399(8) no 55501
H(29) C(24) 2.064(5) no 55501
H(29) C(30) 3.373(6) no 55501
H(29) C(40) 2.485(7) no 55501
H(29) C(41) 3.341(6) no 55501
H(29) C(46) 2.112(6) no 55501
H(30) C(8) 2.132(5) no 55501
H(30) C(9) 3.386(5) no 55501
H(30) C(28) 2.606(7) no 55501
H(30) C(34) 2.087(6) no 55501
H(30) C(38) 2.722(6) no 55501
H(30) C(42) 2.731(6) no 55501
H(30) C(43) 3.535(6) no 55501
H(30) C(48) 3.340(5) no 55501
H(30) C(64) 3.599(7) no 55501
H(30) C(65) 3.523(6) no 66502
H(30) C(72) 3.290(6) no 66502
H(30) C(343) 2.681(8) no 55501
H(31) C(8) 3.369(7) no 55501
H(31) C(29) 2.128(7) no 55501
H(31) C(33) 3.303(6) no 55501
H(31) C(48) 2.078(5) no 55501
H(31) C(56) 3.224(8) no 56502
H(31) C(61) 3.436(7) no 56502
H(31) C(65) 3.563(5) no 66502
H(31) C(67) 3.262(8) no 56502
H(31) C(75) 3.486(9) no 56502
H(32) C(9) 3.339(7) no 55501
H(32) C(29) 3.369(6) no 55501
H(32) C(33) 2.060(7) no 55501
H(32) C(34) 2.144(5) no 55501
H(32) C(51) 3.050(7) no 56502
H(32) C(61) 3.349(7) no 56502
H(32) C(71) 3.536(8) no 56502
H(33) C(8) 3.398(5) no 55501
H(33) C(9) 2.130(6) no 55501
H(33) C(15) 2.687(6) no 55501
H(33) C(23) 2.548(7) no 55501
H(33) C(26) 2.681(7) no 55501
H(33) C(34) 3.393(5) no 55501
H(33) C(35) 2.493(7) no 55501
H(33) C(48) 2.154(5) no 55501
H(33) C(58) 3.536(6) no 55501
H(33) C(59) 3.594(7) no 55501
H(33) C(66) 3.529(6) no 55501
H(34) N(1) 3.552(6) no 56502
H(34) C(9) 3.035(6) no 55501
H(34) C(15) 3.354(6) no 55501
H(34) C(23) 2.120(5) no 55501
H(34) C(26) 2.975(6) no 55501
H(34) C(33) 2.564(7) no 55501
H(34) C(37) 3.334(5) no 55501
H(34) C(37) 3.439(7) no 56502
H(34) C(48) 3.264(7) no 55501
H(34) C(59) 2.078(5) no 55501
H(34) C(68) 3.330(5) no 55501
H(34) C(71) 3.263(7) no 56502
H(35) C(12) 3.488(8) no 56502
H(35) C(20) 2.908(7) no 56502
H(35) C(22) 3.458(6) no 56502
H(35) C(23) 3.382(6) no 55501
H(35) C(26) 3.475(8) no 56502
H(35) C(30) 2.884(7) no 56502
H(35) C(35) 2.166(6) no 55501
H(35) C(39) 3.500(6) no 56502
H(35) C(40) 3.196(7) no 56502
H(35) C(44) 3.267(7) no 56502
H(35) C(47) 3.221(6) no 56502
H(35) C(52) 3.346(6) no 55501
H(35) C(68) 2.090(6) no 55501
H(36) C(12) 3.565(7) no 56502
H(36) C(35) 3.468(5) no 55501
H(36) C(37) 3.364(6) no 55501
H(36) C(52) 2.133(6) no 55501
H(36) C(59) 2.225(6) no 55501
H(36) C(68) 1.140(6) no 55501
H(37) S(1) 3.196(5) no 55501
H(37) O(39) 2.437(6) no 55501
H(37) N(1) 2.909(5) no 55501
H(37) C(23) 3.527(5) no 55501
H(37) C(37) 2.260(5) no 55501
H(37) C(52) 1.168(5) no 55501
H(37) C(59) 3.464(6) no 55501
H(37) C(64) 3.212(6) no 56502
H(37) C(68) 2.200(6) no 55501
H(37) C(343) 2.981(6) no 56502
H(38) S(1) 3.197(4) no 55503
H(38) C(21) 3.352(7) no 55501
H(38) C(58) 2.095(7) no 55501
H(38) C(74) 2.676(8) no 55501
H(38) C(342) 2.131(8) no 55501
H(38) C(346) 3.343(6) no 55501
H(39) S(1) 2.801(5) no 55501
H(39) S(1) 2.532(4) no 55503
H(39) O(1) 2.592(6) no 55501
H(39) N(1) 3.419(6) no 55501
H(39) C(21) 2.097(6) no 55501
H(39) C(26) 3.506(6) no 55501
H(39) C(30) 3.400(7) no 55501
H(39) C(44) 3.022(7) no 55501
H(39) C(57) 3.359(6) no 55501
H(39) C(57) 3.569(6) no 55502
H(39) C(58) 3.399(8) no 55501
H(39) C(66) 2.167(8) no 55501
H(39) C(346) 3.559(6) no 55502
H(40) C(21) 3.381(8) no 55501
H(40) C(57) 2.159(8) no 55501
H(40) C(58) 2.090(6) no 55501
H(40) C(66) 3.328(7) no 55501
H(40) C(74) 2.631(7) no 55501
H(41) S(1) 2.789(5) no 55501
H(41) S(1) 3.132(5) no 55503
H(41) O(39) 2.473(7) no 55501
H(41) N(1) 3.584(6) no 55501
H(41) C(21) 2.120(6) no 55501
H(41) C(37) 3.235(6) no 55501
H(41) C(52) 3.012(8) no 55501
H(41) C(57) 1.107(7) no 55501
H(41) C(58) 3.446(7) no 55501
H(41) C(342) 3.387(6) no 55501
H(41) C(346) 2.208(8) no 55501
H(42) C(11) 3.408(9) no 66502
H(42) C(16) 3.153(9) no 66502
H(42) C(17) 2.937(9) no 66502
H(42) C(28) 3.079(9) no 66502
H(42) C(38) 3.430(9) no 66502
H(42) C(43) 2.866(9) no 66502
H(42) C(45) 3.438(8) no 66502
H(42) C(51) 3.306(8) no 55501
H(42) C(56) 1.09(1) no 55501
H(42) C(61) 2.070(8) no 55501
H(42) C(67) 2.23(1) no 55501
H(42) C(75) 3.42(1) no 55501
H(43) C(22) 3.219(7) no 66502
H(43) C(39) 3.581(8) no 55501
H(43) C(40) 3.067(8) no 66502
H(43) C(51) 1.166(6) no 55501
H(43) C(56) 3.434(7) no 55501
H(43) C(61) 2.198(8) no 55501
H(43) C(71) 2.187(8) no 55501
H(43) C(75) 3.442(7) no 55501
H(44) C(1) 2.215(8) no 55501
H(44) C(49) 1.100(8) no 55501
H(44) C(55) 2.13(1) no 55501
H(44) C(62) 3.34(1) no 55501
H(44) C(344) 3.440(8) no 55501
H(45) C(1) 3.21(1) no 55501
H(45) C(49) 3.585(9) no 55501
H(45) C(55) 3.026(9) no 55501
H(45) C(62) 1.819(9) no 55501
H(45) C(344) 2.11(1) no 55501
H(46) C(1) 2.386(8) no 55501
H(46) C(60) 2.31(1) no 55501
H(46) C(344) 1.307(9) no 55501
H(46) C(347) 3.006(8) no 66502
H(46) C(350) 2.918(7) no 66502
H(47) S(1) 3.571(5) no 55502
H(47) O(1) 2.721(5) no 55502
H(47) C(58) 2.050(9) no 55501
H(47) C(66) 3.030(9) no 55501
H(47) C(346) 2.890(9) no 55501
H(48) C(58) 2.155(8) no 55501
H(48) C(66) 3.316(8) no 55501
H(48) C(346) 2.751(8) no 55501
H(49) C(58) 2.040(8) no 55501
H(49) C(66) 2.442(9) no 55501
H(49) C(74) 1.120(7) no 55501
H(49) C(346) 3.342(8) no 55501
H(50) C(49) 3.42(1) no 55501
H(50) C(55) 2.13(1) no 55501
H(50) C(60) 2.26(1) no 55501
H(50) C(62) 1.15(1) no 55501
H(50) C(344) 3.51(1) no 55501
H(82) C(18) 1.937(6) no 55501
H(82) C(24) 3.201(6) no 55501
H(82) C(36) 3.192(5) no 55501
H(82) C(41) 2.003(5) no 55501
H(82) C(74) 3.337(8) no 65501

loop_
_geom_torsion_atom_site_label_1
_geom_torsion_atom_site_label_2
_geom_torsion_atom_site_label_3
_geom_torsion_atom_site_label_4
_geom_torsion
_geom_torsion_publ_flag
O(1) S(1) N(1) C(37) 169.0(3) yes
O(1) S(1) N(1) C(44) 49.9(3) yes
O(39) S(1) N(1) C(37) -62.1(3) yes
O(39) S(1) N(1) C(44) 178.8(3) yes
C(21) S(1) N(1) C(37) 53.2(3) yes
C(21) S(1) N(1) C(44) -65.9(3) yes
O(1) S(1) C(21) C(57) 153.3(3) yes
O(1) S(1) C(21) C(342) -33.2(4) yes
O(39) S(1) C(21) C(57) 18.7(4) yes
O(39) S(1) C(21) C(342) -167.8(3) yes
N(1) S(1) C(21) C(57) -93.5(3) yes
N(1) S(1) C(21) C(342) 80.1(3) yes
S(1) N(1) C(37) C(23) -120.8(4) yes
S(1) N(1) C(37) C(52) 62.2(6) yes
C(44) N(1) C(37) C(23) 4.2(5) yes
C(44) N(1) C(37) C(52) -172.9(5) yes
S(1) N(1) C(44) C(26) 116.7(4) yes
S(1) N(1) C(44) C(30) -78.9(5) yes
C(37) N(1) C(44) C(26) -7.9(5) yes
C(37) N(1) C(44) C(30) 156.5(4) yes
C(344) C(1) C(49) C(55) -0.5(7) yes
C(344) C(1) C(49) H(44) -169.8(6) no
H(8) C(1) C(49) C(55) -176.7(5) no
H(8) C(1) C(49) H(44) 14.0(8) no
C(49) C(1) C(344) C(60) 1.2(8) yes
C(49) C(1) C(344) H(46) -176.8(5) no
H(8) C(1) C(344) C(60) 177.2(5) no
H(8) C(1) C(344) H(46) -0.8(9) no
C(29) C(8) C(9) C(15) -179.1(4) yes
C(29) C(8) C(9) C(33) 5.9(7) yes
C(42) C(8) C(9) C(15) 14.4(7) yes
C(42) C(8) C(9) C(33) -160.7(4) yes
C(9) C(8) C(29) C(34) -1.8(7) yes
C(9) C(8) C(29) H(30) -179(623) no
C(42) C(8) C(29) C(34) 164.4(4) yes
C(42) C(8) C(29) H(30) -13.6(8) no
C(9) C(8) C(42) C(14) 13.7(7) yes
C(9) C(8) C(42) C(38) -175.4(5) yes
C(29) C(8) C(42) C(14) -152.6(4) yes
C(29) C(8) C(42) C(38) 18.3(7) yes
C(8) C(9) C(15) C(12) -23.2(6) yes
C(8) C(9) C(15) C(26) 159.9(4) yes
C(33) C(9) C(15) C(12) 151.6(4) yes
C(33) C(9) C(15) C(26) -25.3(7) yes
C(8) C(9) C(33) C(48) -4.9(7) yes
C(8) C(9) C(33) H(33) 176.4(5) no
C(15) C(9) C(33) C(48) -179.7(5) yes
C(15) C(9) C(33) H(33) 1.6(8) no
C(16) C(11) C(13) C(24) 157.7(5) yes
C(16) C(11) C(13) C(36) -22.9(7) yes
C(38) C(11) C(13) C(24) -22.5(7) yes
C(38) C(11) C(13) C(36) 156.8(5) yes
C(13) C(11) C(16) C(17) 178.4(5) yes
C(13) C(11) C(16) C(50) -5.9(8) yes
C(38) C(11) C(16) C(17) -1.4(7) yes
C(38) C(11) C(16) C(50) 174.3(5) yes
C(13) C(11) C(38) C(28) 172.8(4) yes
C(13) C(11) C(38) C(42) -1.3(7) yes
C(16) C(11) C(38) C(28) -7.4(7) yes
C(16) C(11) C(38) C(42) 178.5(4) yes
C(15) C(12) C(14) C(24) -145.4(5) yes
C(15) C(12) C(14) C(42) 24.1(6) yes
C(20) C(12) C(14) C(24) 42.5(7) yes
C(20) C(12) C(14) C(42) -148.0(4) yes
C(14) C(12) C(15) C(9) 4.0(6) yes
C(14) C(12) C(15) C(26) -179.0(4) yes
C(20) C(12) C(15) C(9) 176.3(4) yes
C(20) C(12) C(15) C(26) -6.7(6) yes
C(14) C(12) C(20) C(30) -171.1(4) yes
C(14) C(12) C(20) C(40) 15.4(7) yes
C(15) C(12) C(20) C(30) 17.0(6) yes
C(15) C(12) C(20) C(40) -156.5(4) yes
C(11) C(13) C(24) C(14) 18.2(7) yes
C(11) C(13) C(24) C(18) -176.3(4) yes
C(36) C(13) C(24) C(14) -161.2(4) yes
C(36) C(13) C(24) C(18) 4.3(7) yes
C(11) C(13) C(36) C(41) 176.7(5) yes
C(11) C(13) C(36) H(27) 0.5(8) no
C(24) C(13) C(36) C(41) -4.0(7) yes
C(24) C(13) C(36) H(27) 179(623) no
C(12) C(14) C(24) C(13) 179.8(5) yes
C(12) C(14) C(24) C(18) 14.6(8) yes
C(42) C(14) C(24) C(13) 10.2(7) yes
C(42) C(14) C(24) C(18) -155.0(5) yes
C(12) C(14) C(42) C(8) -32.9(7) yes
C(12) C(14) C(42) C(38) 155.7(4) yes
C(24) C(14) C(42) C(8) 137.5(4) yes
C(24) C(14) C(42) C(38) -34.0(7) yes
C(9) C(15) C(26) C(23) -18.5(8) yes
C(9) C(15) C(26) C(44) 165.2(5) yes
C(12) C(15) C(26) C(23) 164.6(5) yes
C(12) C(15) C(26) C(44) -11.7(7) yes
C(11) C(16) C(17) C(43) 7.6(8) yes
C(11) C(16) C(17) H(17) 179(508) no
C(50) C(16) C(17) C(43) -168.5(5) yes
C(50) C(16) C(17) H(17) 3.8(8) no
C(11) C(16) C(50) C(341) -60.9(7) yes
C(11) C(16) C(50) C(350) 125.3(5) yes
C(17) C(16) C(50) C(341) 114.8(5) yes
C(17) C(16) C(50) C(350) -58.9(6) yes
C(16) C(17) C(43) C(28) -4.7(8) yes
C(16) C(17) C(43) C(45) 169.5(5) yes
H(17) C(17) C(43) C(28) -177.1(6) no
H(17) C(17) C(43) C(45) -2.9(9) no
C(46) C(18) C(24) C(13) -1.5(7) yes
C(46) C(18) C(24) C(14) 163.8(5) yes
H(29) C(18) C(24) C(13) 175.8(5) no
H(29) C(18) C(24) C(14) -18.9(8) no
C(24) C(18) C(46) C(41) -1.9(8) yes
C(24) C(18) C(46) H(82) 173.8(6) no
H(29) C(18) C(46) C(41) -178.9(6) no
H(29) C(18) C(46) H(82) -3(1) no
C(12) C(20) C(30) C(44) -8.5(6) yes
C(12) C(20) C(30) C(47) -176.8(4) yes
C(40) C(20) C(30) C(44) 165.3(4) yes
C(40) C(20) C(30) C(47) -3.0(6) yes
C(12) C(20) C(40) C(22) 174.7(4) yes
C(12) C(20) C(40) H(11) -2.2(8) no
C(30) C(20) C(40) C(22) 1.1(7) yes
C(30) C(20) C(40) H(11) -175.8(5) no
S(1) C(21) C(57) C(346) 171.5(4) yes
S(1) C(21) C(57) H(41) -5.9(6) no
C(342) C(21) C(57) C(346) -1.9(6) yes
C(342) C(21) C(57) H(41) -179.3(4) no
S(1) C(21) C(342) C(66) -170.8(4) yes
S(1) C(21) C(342) H(39) 13.2(6) no
C(57) C(21) C(342) C(66) 2.6(6) yes
C(57) C(21) C(342) H(39) -173.4(4) no
C(40) C(22) C(39) C(47) -2.0(8) yes
C(40) C(22) C(39) H(9) -174.1(5) no
H(10) C(22) C(39) C(47) -177.9(5) no
H(10) C(22) C(39) H(9) 10.0(8) no
C(39) C(22) C(40) C(20) 1.4(7) yes
C(39) C(22) C(40) H(11) 178.4(5) no
H(10) C(22) C(40) C(20) 177.2(5) no
H(10) C(22) C(40) H(11) -5.9(8) no
C(35) C(23) C(26) C(15) -10(1) yes
C(35) C(23) C(26) C(44) 166.4(6) yes
C(37) C(23) C(26) C(15) 177.8(5) yes
C(37) C(23) C(26) C(44) -5.6(6) yes
C(26) C(23) C(35) C(59) -175.2(6) yes
C(26) C(23) C(35) H(34) 1(1) no
C(37) C(23) C(35) C(59) -4.0(8) yes
C(37) C(23) C(35) H(34) 172.6(6) no
C(26) C(23) C(37) N(1) 0.7(6) yes
C(26) C(23) C(37) C(52) 177.8(5) yes
C(35) C(23) C(37) N(1) -172.8(4) yes
C(35) C(23) C(37) C(52) 4.4(8) yes
C(15) C(26) C(44) N(1) -174.3(4) yes
C(15) C(26) C(44) C(30) 20.9(7) yes
C(23) C(26) C(44) N(1) 8.5(6) yes
C(23) C(26) C(44) C(30) -156.3(5) yes
C(43) C(28) C(38) C(11) 10.3(7) yes
C(43) C(28) C(38) C(42) -175.7(5) yes
C(343) C(28) C(38) C(11) -165.1(5) yes
C(343) C(28) C(38) C(42) 8.9(8) yes
C(38) C(28) C(43) C(17) -4.3(7) yes
C(38) C(28) C(43) C(45) -178.4(5) yes
C(343) C(28) C(43) C(17) 171.4(5) yes
C(343) C(28) C(43) C(45) -2.7(7) yes
C(38) C(28) C(343) C(64) 176.6(5) yes
C(38) C(28) C(343) H(20) 1.2(9) no
C(43) C(28) C(343) C(64) 1.1(8) yes
C(43) C(28) C(343) H(20) -174.3(6) no
C(8) C(29) C(34) C(48) -3.5(7) yes
C(8) C(29) C(34) H(31) -177.4(6) no
H(30) C(29) C(34) C(48) 174.6(5) no
H(30) C(29) C(34) H(31) 0.7(9) no
C(20) C(30) C(44) N(1) -173.2(4) yes
C(20) C(30) C(44) C(26) -10.5(7) yes
C(47) C(30) C(44) N(1) -5.3(7) yes
C(47) C(30) C(44) C(26) 157.4(5) yes
C(20) C(30) C(47) C(39) 2.5(7) yes
C(20) C(30) C(47) H(12) -176.9(5) no
C(44) C(30) C(47) C(39) -165.1(5) yes
C(44) C(30) C(47) H(12) 15.5(8) no
C(9) C(33) C(48) C(34) -0.3(7) yes
C(9) C(33) C(48) H(32) -178.4(5) no
H(33) C(33) C(48) C(34) 178.4(5) no
H(33) C(33) C(48) H(32) 0.3(9) no
C(29) C(34) C(48) C(33) 4.5(7) yes
C(29) C(34) C(48) H(32) -177.5(6) no
H(31) C(34) C(48) C(33) 178.8(5) no
H(31) C(34) C(48) H(32) -3.2(9) no
C(23) C(35) C(59) C(68) 1.8(8) yes
C(23) C(35) C(59) H(35) 173.8(6) no
H(34) C(35) C(59) C(68) -174.9(6) no
H(34) C(35) C(59) H(35) -2(1) no
C(13) C(36) C(41) C(46) 0.7(8) yes
C(13) C(36) C(41) H(28) -172.2(6) no
H(27) C(36) C(41) C(46) 176.9(6) no
H(27) C(36) C(41) H(28) 3.9(9) no
N(1) C(37) C(52) C(68) 174.4(5) yes
N(1) C(37) C(52) H(37) -11(1) no
C(23) C(37) C(52) C(68) -2.2(8) yes
C(23) C(37) C(52) H(37) 171.9(6) no
C(11) C(38) C(42) C(8) -141.0(5) yes
C(11) C(38) C(42) C(14) 29.9(7) yes
C(28) C(38) C(42) C(8) 44.9(7) yes
C(28) C(38) C(42) C(14) -144.2(5) yes
C(22) C(39) C(47) C(30) 0.0(7) yes
C(22) C(39) C(47) H(12) 179.4(6) no
H(9) C(39) C(47) C(30) 172.1(5) no
H(9) C(39) C(47) H(12) -8.5(9) no
C(36) C(41) C(46) C(18) 2.3(8) yes
C(36) C(41) C(46) H(82) -173.2(7) no
H(28) C(41) C(46) C(18) 175.1(6) no
H(28) C(41) C(46) H(82) 0(1) no
C(17) C(43) C(45) C(63) -172.1(5) yes
C(17) C(43) C(45) H(18) 10.2(9) no
C(28) C(43) C(45) C(63) 2.0(8) yes
C(28) C(43) C(45) H(18) -175.8(6) no
C(43) C(45) C(63) C(64) 0.5(9) yes
C(43) C(45) C(63) H(19) -170.1(6) no
H(18) C(45) C(63) C(64) 178.2(6) no
H(18) C(45) C(63) H(19) 7(1) no
C(1) C(49) C(55) C(62) -2.0(7) yes
C(1) C(49) C(55) H(7) -162.3(5) no
H(44) C(49) C(55) C(62) 168.4(5) no
H(44) C(49) C(55) H(7) 8.0(7) no
C(16) C(50) C(341) C(53) -172.9(4) yes
C(16) C(50) C(341) H(26) -0.3(6) no
C(350) C(50) C(341) C(53) 0.9(7) yes
C(350) C(50) C(341) H(26) 173.5(4) no
C(16) C(50) C(350) C(347) 174.4(4) yes
C(16) C(50) C(350) H(22) -4.6(7) no
C(341) C(50) C(350) C(347) 0.7(6) yes
C(341) C(50) C(350) H(22) -178.3(5) no
C(71) C(51) C(61) C(56) 1.1(9) yes
C(71) C(51) C(61) H(16) 175.1(6) no
H(43) C(51) C(61) C(56) -175.7(6) no
H(43) C(51) C(61) H(16) -1(1) no
C(61) C(51) C(71) C(75) -1.4(9) yes
C(61) C(51) C(71) H(13) -176.7(6) no
H(43) C(51) C(71) C(75) 175.4(6) no
H(43) C(51) C(71) H(13) 0(1) no
C(37) C(52) C(68) C(59) -0.1(9) yes
C(37) C(52) C(68) H(36) 170.0(6) no
H(37) C(52) C(68) C(59) -174.6(6) no
H(37) C(52) C(68) H(36) -4(1) no
C(348) C(53) C(341) C(50) -1.8(7) yes
C(348) C(53) C(341) H(26) -173.6(5) no
H(25) C(53) C(341) C(50) 174.8(5) no
H(25) C(53) C(341) H(26) 3.0(9) no
C(341) C(53) C(348) C(347) 1.1(7) yes
C(341) C(53) C(348) H(24) -177.9(5) no
H(25) C(53) C(348) C(347) -176.0(5) no
H(25) C(53) C(348) H(24) 5.0(8) no
C(70) C(54) C(69) C(73) -0.9(8) yes
C(70) C(54) C(69) H(6) 179.1(6) no
H(3) C(54) C(69) C(73) 179.4(6) no
H(3) C(54) C(69) H(6) -0.6(9) no
C(69) C(54) C(70) C(65) 0.1(8) yes
C(69) C(54) C(70) H(2) -179(508) no
H(3) C(54) C(70) C(65) 179(508) no
H(3) C(54) C(70) H(2) -0.1(9) no
C(49) C(55) C(62) C(60) 3.5(8) yes
C(49) C(55) C(62) H(50) -179.7(5) no
H(7) C(55) C(62) C(60) 159.0(6) no
H(7) C(55) C(62) H(50) -24.3(9) no
C(67) C(56) C(61) C(51) 0(1) yes
C(67) C(56) C(61) H(16) -174.2(7) no
H(42) C(56) C(61) C(51) 179.6(7) no
H(42) C(56) C(61) H(16) 5(1) no
C(61) C(56) C(67) C(75) -1(1) yes
C(61) C(56) C(67) H(15) -178.6(7) no
H(42) C(56) C(67) C(75) 179(359) no
H(42) C(56) C(67) H(15) 2(1) no
C(21) C(57) C(346) C(58) -1.9(7) yes
C(21) C(57) C(346) H(40) -172.9(5) no
H(41) C(57) C(346) C(58) 175.3(5) no
H(41) C(57) C(346) H(40) 4.2(8) no
C(74) C(58) C(66) C(342) 176.9(4) yes
C(74) C(58) C(66) H(38) 4.1(7) no
C(346) C(58) C(66) C(342) -4.0(7) yes
C(346) C(58) C(66) H(38) -176.9(5) no
C(66) C(58) C(74) H(47) 100.9(6) no
C(66) C(58) C(74) H(48) -135.7(5) no
C(66) C(58) C(74) H(49) 6.8(6) no
C(346) C(58) C(74) H(47) -78.1(7) no
C(346) C(58) C(74) H(48) 45.3(6) no
C(346) C(58) C(74) H(49) -172.2(5) no
C(66) C(58) C(346) C(57) 4.8(7) yes
C(66) C(58) C(346) H(40) 176.6(5) no
C(74) C(58) C(346) C(57) -176.2(4) yes
C(74) C(58) C(346) H(40) -4.4(7) no
C(35) C(59) C(68) C(52) 0.3(9) yes
C(35) C(59) C(68) H(36) -169.1(7) no
H(35) C(59) C(68) C(52) -172.2(6) no
H(35) C(59) C(68) H(36) 18(1) no
C(344) C(60) C(62) C(55) -2.8(8) yes
C(344) C(60) C(62) H(50) -179.4(6) no
H(45) C(60) C(62) C(55) -161.2(6) no
H(45) C(60) C(62) H(50) 22.3(8) no
C(62) C(60) C(344) C(1) 0.5(8) yes
C(62) C(60) C(344) H(46) 178.6(5) no
H(45) C(60) C(344) C(1) 151.3(8) no
H(45) C(60) C(344) H(46) -30(1) no
C(45) C(63) C(64) C(343) -2.2(9) yes
C(45) C(63) C(64) H(21) 178.3(6) no
H(19) C(63) C(64) C(343) 167.9(7) no
H(19) C(63) C(64) H(21) -11(1) no
C(63) C(64) C(343) C(28) 1.3(8) yes
C(63) C(64) C(343) H(20) 176.9(6) no
H(21) C(64) C(343) C(28) -179.2(6) no
H(21) C(64) C(343) H(20) -3.5(9) no
C(72) C(65) C(70) C(54) -0.1(8) yes
C(72) C(65) C(70) H(2) 179(508) no
H(1) C(65) C(70) C(54) 168.4(6) no
H(1) C(65) C(70) H(2) -11(1) no
C(70) C(65) C(72) C(73) 1.0(8) yes
C(70) C(65) C(72) H(4) 172.2(6) no
H(1) C(65) C(72) C(73) -168.1(6) no
H(1) C(65) C(72) H(4) 3(1) no
C(58) C(66) C(342) C(21) 0.4(7) yes
C(58) C(66) C(342) H(39) 176.1(5) no
H(38) C(66) C(342) C(21) 173.0(5) no
H(38) C(66) C(342) H(39) -11.3(8) no
C(56) C(67) C(75) C(71) 0(1) yes
C(56) C(67) C(75) H(14) -175.2(8) no
H(15) C(67) C(75) C(71) 177.3(9) no
H(15) C(67) C(75) H(14) 1(1) no
C(54) C(69) C(73) C(72) 1.7(8) yes
C(54) C(69) C(73) H(5) -176.0(6) no
H(6) C(69) C(73) C(72) -178.3(6) no
H(6) C(69) C(73) H(5) 4.0(9) no
C(51) C(71) C(75) C(67) 0(1) yes
C(51) C(71) C(75) H(14) 177.4(6) no
H(13) C(71) C(75) C(67) 175.6(7) no
H(13) C(71) C(75) H(14) -7(1) no
C(65) C(72) C(73) C(69) -1.8(8) yes
C(65) C(72) C(73) H(5) 175.9(6) no
H(4) C(72) C(73) C(69) -173.2(6) no
H(4) C(72) C(73) H(5) 4(1) no
C(350) C(347) C(348) C(53) 0.5(7) yes
C(350) C(347) C(348) H(24) 179.3(6) no
H(23) C(347) C(348) C(53) -177.6(5) no
H(23) C(347) C(348) H(24) 1.2(9) no
C(348) C(347) C(350) C(50) -1.4(7) yes
C(348) C(347) C(350) H(22) 177.7(5) no
H(23) C(347) C(350) C(50) 176.7(5) no
H(23) C(347) C(350) H(22) -4.2(8) no
